data_4135433
loop_
_publ_author_name
'Jiang, Wei-Ling'
'Peng, Zhiyong'
'Huang, Bin'
'Zhao, Xiao-Li'
'Sun, Di'
'Shi, Xueliang'
'Yang, Hai-Bo'

_publ_section_title
;
 TEMPO Radical-Functionalized Supramolecular Coordination Complexes with
 Controllable Spin-Spin Interactions.
;
_journal_name_full 'Journal of the American Chemical Society'
_journal_paper_doi 10.1021/jacs.0c11738
_journal_year 2020
_chemical_formula_moiety 'C122 H187 N6 O8 P8 Pt4, 4(F6 P), 2(C3 H6 O)'
_chemical_formula_sum 'C128 H199 F24 N6 O10 P12 Pt4'
_chemical_formula_weight 3589.92
_space_group_crystal_system monoclinic
_space_group_IT_number 14
_space_group_name_Hall '-P 2ybc'
_space_group_name_H-M_alt 'P 1 21/c 1'
_atom_sites_solution_hydrogens geom
_atom_sites_solution_primary dual
_audit_creation_date 2020-07-02
_audit_creation_method
;
Olex2 1.2
(compiled 2018.05.29 svn.r3508 for OlexSys, GUI svn.r5506)
;
_cell_angle_alpha 90
_cell_angle_beta 92.6120(10)
_cell_angle_gamma 90
_cell_formula_units_Z 4
_cell_length_a 30.2240(2)
_cell_length_b 19.75010(10)
_cell_length_c 27.1586(2)
_cell_measurement_reflns_used 110968
_cell_measurement_temperature 100.01(10)
_cell_measurement_theta_max 74.0010
_cell_measurement_theta_min 3.0800
_cell_volume 16194.86(18)
_computing_cell_refinement 'CrysAlisPro 1.171.39.32a (Rigaku OD, 2017)'
_computing_data_collection 'CrysAlisPro 1.171.39.32a (Rigaku OD, 2017)'
_computing_data_reduction 'CrysAlisPro 1.171.39.32a (Rigaku OD, 2017)'
_computing_molecular_graphics 'Olex2 (Dolomanov et al., 2009)'
_computing_publication_material 'Olex2 (Dolomanov et al., 2009)'
_computing_structure_refinement 'ShelXL (Sheldrick, 2015)'
_computing_structure_solution 'ShelXT (Sheldrick, 2015)'
_diffrn_ambient_environment N~2~
_diffrn_ambient_temperature 100.01(10)
_diffrn_detector 'CCD plate'
_diffrn_measured_fraction_theta_full 0.993
_diffrn_measured_fraction_theta_max 0.993
_diffrn_measurement_details
;
List of Runs (angles in degrees, time in seconds):

  # Type    Start    End  Width  t~exp~   \w     \q     \k     \f   Frames
--------------------------------------------------------------------------
  1  \w     40.00  89.00   1.00    1.00    --    0.00  57.00-180.00   49
  2  \w    -22.00  24.00   1.00    1.00    --    0.00  57.00-120.00   46
  3  \w     53.00  89.00   1.00    1.00    --    0.00  38.00-120.00   36
  4  \w    -88.00 -23.00   1.00    1.00    --    0.00 -38.00 -60.00   65
  5  \w     -4.00  59.00   1.00    1.00    --    0.00  57.00 -60.00   63
  6  \w     30.00  76.00   1.00    1.00    --    0.00  57.00-120.00   46
  7  \w     -7.00  19.00   1.00    1.00    --    0.00 -38.00 -60.00   26
  8  \w    -24.00  44.00   1.00    1.00    --    0.00  19.00 150.00   68
  9  \w    -18.00  28.00   1.00    1.00    --    0.00  38.00-120.00   46
 10  \w     43.00  69.00   1.00    1.00    --    0.00  77.00 -30.00   26
 11  \w     -3.00  23.00   1.00    1.00    --    0.00  77.00 -30.00   26
 12  \w     58.00  86.00   1.00    1.00    --    0.00  57.00  30.00   28
 13  \w     43.00  78.00   1.00    1.00    --    0.00  38.00   0.00   35
 14  \w    -18.00  32.00   1.00    1.00    --    0.00  38.00   0.00   50
 15  \w    -23.00  47.00   1.00    1.00    --    0.00  57.00  30.00   70
 16  \w    -23.00  23.00   1.00    1.00    --    0.00  57.00-180.00   46
 17  \w    -71.00   7.00   1.00    1.00    --    0.00 -57.00-180.00   78
 18  \w     60.00  89.00   1.00    1.00    --    0.00  19.00 150.00   29
 19  \w     65.00 185.00   1.00    1.00    --   95.80  77.00 165.00  120
 20  \w    155.00 181.00   1.00    1.00    --   95.80  72.00   3.11   26
 21  \w     75.00 177.00   1.00    1.00    --   95.80  43.00  67.37  102
 22  \w     67.00  93.00   1.00    1.00    --   95.80  72.00   3.11   26
 23  \w     55.00 126.00   1.00    1.00    --   95.80 -77.00 120.00   71
 24  \w     65.00  91.00   1.00    1.00    --   95.80  77.00 -95.54   26
 25  \w     68.00 119.00   1.00    1.00    --   95.80 -61.00 -90.00   51
 26  \w     65.00  90.00   1.00    1.00    --   95.80  77.00  90.00   25
 27  \w     83.00 128.00   1.00    1.00    --   95.80 -82.00 -30.00   45
 28  \w     71.00 167.00   1.00    1.00    --   95.80  61.00  30.00   96
 29  \w      6.00 105.00   1.00    1.00    --   95.80 -82.00  60.00   99
 30  \w     37.00 127.00   1.00    1.00    --   95.80 -82.00 -90.00   90
 31  \w     63.00  88.00   1.00    1.00    --   95.80  81.00 126.28   25
 32  \w     74.00 185.00   1.00    1.00    --   95.80  50.00 -81.53  111
 33  \w    123.00 162.00   1.00    1.00    --   95.80  68.00 117.79   39
 34  \w     64.00 103.00   1.00    1.00    --   95.80  80.00-175.94   39
 35  \w     64.00  90.00   1.00    1.00    --   95.80  79.00 140.00   26
 36  \w     68.00  94.00   1.00    1.00    --   95.80  68.00   2.91   26
 37  \w     97.00 179.00   1.00    1.00    --   95.80  82.00  74.24   82
 38  \w     63.00  89.00   1.00    1.00    --   95.80  82.00 150.00   26
 39  \w    134.00 184.00   1.00    1.00    --   95.80  82.00 -90.00   50
 40  \w     63.00  88.00   1.00    1.00    --   95.80  82.00  74.24   25
 41  \w     63.00  88.00   1.00    1.00    --   95.80  82.00  60.00   25
 42  \w     65.00  90.00   1.00    1.00    --   95.80  77.00-180.00   25
 43  \w     63.00  88.00   1.00    1.00    --   95.80  82.00   0.00   25
 44  \w     69.00  94.00   1.00    1.00    --   95.80  66.00-111.68   25
 45  \w     71.00 183.00   1.00    1.00    --   95.80  60.00-110.60  112
 46  \w     34.00 128.00   1.00    1.00    --   95.80 -82.00  90.00   94
 47  \w     63.00  89.00   1.00    1.00    --   95.80  82.00  30.00   26
 48  \w     65.00  90.00   1.00    1.00    --   95.80  77.00  60.00   25
 49  \w     63.00  88.00   1.00    1.00    --   95.80  82.00 -60.00   25
 50  \w     12.00  62.00   1.00    1.00    --   95.80 -61.00 -90.00   50
 51  \w     63.00  88.00   1.00    1.00    --   95.80  82.00 -90.00   25
 52  \w     65.00 180.00   1.00    1.00    --   95.80  77.00 -30.00  115
 53  \w     63.00  88.00   1.00    1.00    --   95.80  82.00 -30.00   25
 54  \w     65.00  96.00   1.00    1.00    --   95.80  77.00 150.00   31
 55  \w     71.00 166.00   1.00    1.00    --   95.80  61.00 150.00   95
 56  \w     65.00  90.00   1.00    1.00    --   95.80  78.00 -71.08   25
 57  \w     63.00  88.00   1.00    1.00    --   95.80  82.00-120.00   25
 58  \w     71.00 114.00   1.00    1.00    --   95.80  61.00 -60.00   43
 59  \w     60.00 124.00   1.00    1.00    --   95.80 -82.00-180.00   64
 60  \w     65.00  90.00   1.00    1.00    --   95.80  77.00 120.00   25
 61  \w     65.00 181.00   1.00    1.00    --   95.80  78.00 -46.36  116
 62  \w     73.00 167.00   1.00    1.00    --   95.80  56.00 140.62   94
 63  \w     63.00  88.00   1.00    1.00    --   95.80  82.00-150.00   25
 64  \w     63.00  94.00   1.00    1.00    --   95.80  82.00  90.00   31
 65  \w     72.00 166.00   1.00    1.00    --   95.80  55.00-133.97   94
 66  \w     65.00  91.00   1.00    1.00    --   95.80  77.00 -60.00   26
 67  \w     71.00  97.00   1.00    1.00    --   95.80  61.00  90.00   26
 68  \w     65.00  90.00   1.00    1.00    --   95.80  77.00  30.00   25
 69  \w     68.00  93.00   1.00    1.00    --   95.80  70.00 -91.52   25
 70  \w     68.00  94.00   1.00    1.00    --   95.80  68.00-138.18   26
 71  \w     74.00 163.00   1.00    1.00    --   95.80  48.00  20.39   89
 72  \w     68.00  94.00   1.00    1.00    --   95.80  68.00 117.79   26
 73  \w     70.00 124.00   1.00    1.00    --   95.80  63.00  62.59   54
;
_diffrn_measurement_device 'four-circle diffractometer'
_diffrn_measurement_device_type 'XtaLAB AFC12 (RINC): Kappa dual home/near'
_diffrn_measurement_method '\w scans'
_diffrn_orient_matrix_type 'CrysAlisPro convention (1999,Acta A55,543-557)'
_diffrn_orient_matrix_UB_11 0.0301837000
_diffrn_orient_matrix_UB_12 -0.0028529000
_diffrn_orient_matrix_UB_13 0.0472247000
_diffrn_orient_matrix_UB_21 0.0398052000
_diffrn_orient_matrix_UB_22 -0.0176816000
_diffrn_orient_matrix_UB_23 -0.0310389000
_diffrn_orient_matrix_UB_31 0.0104094000
_diffrn_orient_matrix_UB_32 0.0759280000
_diffrn_orient_matrix_UB_33 -0.0054703000
_diffrn_radiation_monochromator graphite
_diffrn_radiation_probe x-ray
_diffrn_radiation_type CuK\a
_diffrn_radiation_wavelength 1.54184
_diffrn_reflns_av_R_equivalents 0.0895
_diffrn_reflns_av_unetI/netI 0.0339
_diffrn_reflns_Laue_measured_fraction_full 0.993
_diffrn_reflns_Laue_measured_fraction_max 0.993
_diffrn_reflns_limit_h_max 36
_diffrn_reflns_limit_h_min -36
_diffrn_reflns_limit_k_max 23
_diffrn_reflns_limit_k_min -23
_diffrn_reflns_limit_l_max 32
_diffrn_reflns_limit_l_min -32
_diffrn_reflns_number 411147
_diffrn_reflns_point_group_measured_fraction_full 0.993
_diffrn_reflns_point_group_measured_fraction_max 0.993
_diffrn_reflns_theta_full 67.080
_diffrn_reflns_theta_max 67.080
_diffrn_reflns_theta_min 3.165
_diffrn_source 'fine-focus sealed X-ray tube'
_diffrn_source_type 'Enhance (Cu) X-ray Source'
_exptl_absorpt_coefficient_mu 8.097
_exptl_absorpt_correction_T_max 1.00000
_exptl_absorpt_correction_T_min 0.17128
_exptl_absorpt_correction_type multi-scan
_exptl_absorpt_process_details
;
CrysAlisPro 1.171.39.32a (Rigaku Oxford Diffraction, 2017)
Empirical absorption correction using spherical harmonics,
 implemented in SCALE3 ABSPACK scaling algorithm.
;
_exptl_crystal_colour 'clear light yellow'
_exptl_crystal_colour_lustre clear
_exptl_crystal_colour_modifier light
_exptl_crystal_colour_primary yellow
_exptl_crystal_density_diffrn 1.472
_exptl_crystal_description block
_exptl_crystal_F_000 7188
_exptl_crystal_size_max 0.32
_exptl_crystal_size_mid 0.26
_exptl_crystal_size_min 0.22
_refine_diff_density_max 3.165
_refine_diff_density_min -4.170
_refine_diff_density_rms 0.158
_refine_ls_extinction_method none
_refine_ls_goodness_of_fit_ref 1.041
_refine_ls_hydrogen_treatment constr
_refine_ls_matrix_type full
_refine_ls_number_parameters 1620
_refine_ls_number_reflns 28716
_refine_ls_number_restraints 170
_refine_ls_restrained_S_all 1.041
_refine_ls_R_factor_all 0.0804
_refine_ls_R_factor_gt 0.0736
_refine_ls_shift/su_max 0.004
_refine_ls_shift/su_mean 0.000
_refine_ls_structure_factor_coef Fsqd
_refine_ls_weighting_details 'w=1/[\s^2^(Fo^2^)+(0.0718P)^2^+203.4191P] where P=(Fo^2^+2Fc^2^)/3'
_refine_ls_weighting_scheme calc
_refine_ls_wR_factor_gt 0.1754
_refine_ls_wR_factor_ref 0.1804
_reflns_Friedel_coverage 0.000
_reflns_number_gt 25602
_reflns_number_total 28716
_reflns_threshold_expression 'I > 2\s(I)'
_cod_data_source_file ja0c11738_si_002.cif
_cod_data_source_block exp_1239
_cod_database_code 4135433
_shelx_shelxl_version_number 2017/1
_shelx_space_group_comment
;
The symmetry employed for this shelxl refinement is uniquely defined
by the following loop, which should always be used as a source of
symmetry information in preference to the above space-group names.
They are only intended as comments.
;
_shelx_estimated_absorpt_t_max 0.269
_shelx_estimated_absorpt_t_min 0.181
_reflns_odcompleteness_completeness 99.97
_reflns_odcompleteness_iscentric 1
_reflns_odcompleteness_theta 66.97
_olex2_refinement_description
;
1. Fixed Uiso
 At 1.2 times of:
  All C(H) groups, All C(H,H) groups, All C(H,H,H,H) groups
 At 1.5 times of:
  All C(H,H,H) groups
2. Restrained distances
 C78-C77
 1.52 with sigma of 0.01
 C84-C83
 1.52 with sigma of 0.01
 C81-C82
 1.52 with sigma of 0.01
 C108-C106
 1.52 with sigma of 0.01
 C107-C106
 1.52 with sigma of 0.01
 O8-C108 = O8-C107
 1.4 with sigma of 0.01
 C107-O8
 1.4 with sigma of 0.01
 C108-O8
 1.4 with sigma of 0.01
 C110-C109
 1.52 with sigma of 0.01
 C110-C111
 1.52 with sigma of 0.01
 C109-C113
 1.52 with sigma of 0.01
 C112-C114
 1.52 with sigma of 0.01
 C111-C112
 1.52 with sigma of 0.01
 C114-C112
 1.52 with sigma of 0.01
3. Rigid bond restraints
 C85, C86
 with sigma for 1-2 distances of 0.001 and sigma for 1-3 distances of 0.001
 C81, C82
 with sigma for 1-2 distances of 0.001 and sigma for 1-3 distances of 0.001
 C93, C94
 with sigma for 1-2 distances of 0.001 and sigma for 1-3 distances of 0.001
 C107, O7
 with sigma for 1-2 distances of 0.001 and sigma for 1-3 distances of 0.001
 C127, C126
 with sigma for 1-2 distances of 0.001 and sigma for 1-3 distances of 0.001
 C128, C129
 with sigma for 1-2 distances of 0.001 and sigma for 1-3 distances of 0.001
 C124, C1A
 with sigma for 1-2 distances of 0.001 and sigma for 1-3 distances of 0.001
 P6, C126
 with sigma for 1-2 distances of 0.002 and sigma for 1-3 distances of 0.002
 C79, C80
 with sigma for 1-2 distances of 0.002 and sigma for 1-3 distances of 0.002
 P6, C124
 with sigma for 1-2 distances of 0.001 and sigma for 1-3 distances of 0.001
 C100, C101
 with sigma for 1-2 distances of 0.001 and sigma for 1-3 distances of 0.001
 C82, C81
 with sigma for 1-2 distances of 0.001 and sigma for 1-3 distances of 0.001
4. Uiso/Uaniso restraints and constraints
C85 \\sim C86: within 2A with sigma of 0.01 and sigma for terminal atoms of 0.02
C82 \\sim C81: within 2A with sigma of 0.01 and sigma for terminal atoms of 0.02
C93 \\sim C94: within 2A with sigma of 0.01 and sigma for terminal atoms of 0.02
C126 \\sim C127: within 2A with sigma of 0.01 and sigma for terminal atoms of
0.02
C128 \\sim C129: within 2A with sigma of 0.01 and sigma for terminal atoms of
0.02
C1A \\sim C124: within 2A with sigma of 0.01 and sigma for terminal atoms of
0.02
P6 \\sim C126: within 2A with sigma of 0.001 and sigma for terminal atoms of
0.002
C79 \\sim C80: within 2A with sigma of 0.001 and sigma for terminal atoms of
0.002
P6 \\sim C124: within 2A with sigma of 0.001 and sigma for terminal atoms of
0.002
C100 \\sim C101: within 2A with sigma of 0.001 and sigma for terminal atoms of
0.002
C81 \\sim C82: within 2A with sigma of 0.01 and sigma for terminal atoms of 0.02
Uanis(O9) \\sim Ueq: with sigma of 0.002 and sigma for terminal atoms of 0.004
Uanis(C114) \\sim Ueq, Uanis(C115) \\sim Ueq, Uanis(N6) \\sim Ueq, Uanis(C116)
\\sim Ueq, Uanis(C111) \\sim Ueq, Uanis(C117) \\sim Ueq, Uanis(O9) \\sim Ueq:
with sigma of 0.002 and sigma for terminal atoms of 0.004
Uanis(C111) \\sim Ueq, Uanis(C109) \\sim Ueq: with sigma of 0.002 and sigma for
terminal atoms of 0.004
Uanis(C113) \\sim Ueq: with sigma of 0.002 and sigma for terminal atoms of 0.004
Uanis(C112) \\sim Ueq: with sigma of 0.002 and sigma for terminal atoms of 0.004
Uanis(C107) \\sim Ueq: with sigma of 0.002 and sigma for terminal atoms of 0.004
Uanis(O7) \\sim Ueq: with sigma of 0.002 and sigma for terminal atoms of 0.004
Uanis(C108) \\sim Ueq, Uanis(O6) \\sim Ueq: with sigma of 0.002 and sigma for
terminal atoms of 0.004
Uanis(C116) = Uanis(C117) = Uanis(C113) = Uanis(C99) = Uanis(C104) = Uanis(C105)
Uanis(O9) = Uanis(N6) = Uanis(N5) = Uanis(O5)
Uanis(C111) = Uanis(C115) = Uanis(C114) = Uanis(C100) = Uanis(C102) =
Uanis(C103)
Uanis(C109) = Uanis(C98)
Uanis(C81) = Uanis(C79)
5. Others
 Fixed Sof: H10A(0.5) H10B(0.5) H10C(0.5) H10D(0.5) C107(0.5) O7(0.5)
 C108(0.5) O6(0.5)
6.a Ternary CH refined with riding coordinates:
 C97(H97)
6.b Secondary CH2 refined with riding coordinates:
 C106(H10A,H10B), C106(H10C,H10D), C53(H53A,H53B), C55(H55A,H55B), C57(H57A,
 H57B), C59(H59A,H59B), C61(H61A,H61B), C63(H63A,H63B), C65(H65A,H65B),
 C67(H67A,H67B), C69(H69A,H69B), C71(H71A,H71B), C73(H73A,H73B), C75(H75A,H75B),
  C77(H77A,H77B), C79(H79A,H79B), C81(H81A,H81B), C83(H83A,H83B), C85(H85A,
 H85B), C87(H87A,H87B), C89(H89A,H89B), C91(H91A,H91B), C93(H93A,H93B),
 C95(H95A,H95B), C98(H98A,H98B), C101(H10E,H10F), C109(H10S,H10T), C111(H11A,
 H11B), C124(H12A,H12B), C126(H12C,H12D), C128(H12H,H12I)
6.c Me refined with riding coordinates:
 C114(H11C,H11D,H11E)
6.d Aromatic/amide H refined with riding coordinates:
 C1(H1), C2(H2), C3(H3), C5(H5), C9(H9), C10(H10), C11(H11), C17(H17),
 C18(H18), C19(H19), C20(H20), C21(H21), C22(H22), C23(H23), C25(H25), C29(H29),
  C30(H30), C31(H31), C37(H37), C38(H38), C39(H39), C40(H40), C42(H42),
 C43(H43), C45(H45), C46(H46), C48(H48), C49(H49), C51(H51), C52(H52)
6.e Idealised Me refined as rotating group:
 C54(H54A,H54B,H54C), C56(H56A,H56B,H56C), C58(H58A,H58B,H58C), C60(H60A,H60B,
 H60C), C62(H62A,H62B,H62C), C64(H64A,H64B,H64C), C66(H66A,H66B,H66C), C68(H68A,
 H68B,H68C), C70(H70A,H70B,H70C), C72(H72A,H72B,H72C), C74(H74A,H74B,H74C),
 C76(H76A,H76B,H76C), C78(H78A,H78B,H78C), C80(H80A,H80B,H80C), C82(H82A,H82B,
 H82C), C84(H84A,H84B,H84C), C86(H86A,H86B,H86C), C88(H88A,H88B,H88C), C90(H90A,
 H90B,H90C), C92(H92A,H92B,H92C), C94(H94A,H94B,H94C), C102(H10G,H10H,H10I),
 C103(H10J,H10K,H10L), C104(H10M,H10N,H10O), C105(H10P,H10Q,H10R), C115(H11F,
 H11G,H11H), C116(H11I,H11J,H11K), C117(H11L,H11M,H11N), C118(H11O,H11P,H11Q),
 C120(H12M,H12N,H12O), C121(H12P,H12Q,H12R), C123(H12S,H12T,H12U), C1A(H1AA,
 H1AB,H1AC), C127(H12E,H12F,H12G), C129(H12J,H12K,H12L)
;
_olex2_submission_special_instructions 'No special instructions were received'
_oxdiff_exptl_absorpt_empirical_details
;
Empirical correction (ABSPACK) includes:
- Absorption correction using spherical harmonics
- Frame scaling
;
_oxdiff_exptl_absorpt_empirical_full_max 3.186
_oxdiff_exptl_absorpt_empirical_full_min 0.511

loop_
_space_group_symop_operation_xyz
'x, y, z'
'-x, y+1/2, -z+1/2'
'-x, -y, -z'
'x, -y-1/2, z-1/2'

loop_
_atom_site_label
_atom_site_type_symbol
_atom_site_fract_x
_atom_site_fract_y
_atom_site_fract_z
_atom_site_U_iso_or_equiv
_atom_site_adp_type
_atom_site_occupancy
_atom_site_site_symmetry_order
_atom_site_calc_flag
_atom_site_refinement_flags_posn
_atom_site_refinement_flags_adp
_atom_site_refinement_flags_occupancy
_atom_site_disorder_assembly
_atom_site_disorder_group
Pt1 Pt 0.36435(2) 0.37132(2) 0.67344(2) 0.03797(4) Uani 1 1 d . . . . .
Pt2 Pt 0.18703(2) 0.32496(2) 0.82143(2) 0.03955(5) Uani 1 1 d . . . . .
Pt3 Pt 0.12113(2) 0.93923(2) 0.81421(2) 0.07157(7) Uani 1 1 d . . . . .
Pt4 Pt 0.31723(2) 0.96817(2) 0.69518(2) 0.03274(4) Uani 1 1 d . . . . .
P1 P 0.41120(4) 0.35367(7) 0.74172(5) 0.0555(4) Uani 1 1 d . . . . .
P2 P 0.31151(4) 0.39255(7) 0.61109(4) 0.0470(3) Uani 1 1 d . . . . .
P3 P 0.23370(5) 0.32619(7) 0.89111(4) 0.0555(4) Uani 1 1 d . . . . .
P4 P 0.14588(4) 0.31792(6) 0.74718(4) 0.0418(3) Uani 1 1 d . . . . .
P5 P 0.08547(5) 0.92338(9) 0.73957(9) 0.0837(6) Uani 1 1 d . . . . .
P6 P 0.15999(8) 0.95470(10) 0.88807(7) 0.09407(19) Uani 1 1 d . U . . .
P7 P 0.35170(3) 0.97273(6) 0.77294(4) 0.0355(3) Uani 1 1 d . . . . .
P8 P 0.27542(4) 0.95579(6) 0.62255(4) 0.0405(3) Uani 1 1 d . . . . .
P9 P 0.13972(5) 0.33015(13) 0.54350(7) 0.0994(7) Uani 1 1 d . . . . .
P10 P 0.38073(5) 0.35063(7) 1.03042(5) 0.0583(4) Uani 1 1 d . . . . .
P11 P 0.37385(5) 0.57548(8) 0.46284(5) 0.0574(4) Uani 1 1 d . . . . .
P12 P 0.01475(7) 0.64930(9) 0.69607(7) 0.0817(6) Uani 1 1 d . . . . .
O1 O 0.46062(10) 0.69414(18) 0.62805(11) 0.0508(9) Uani 1 1 d . . . . .
O2 O 0.37413(14) 0.7700(3) 0.57023(14) 0.0861(14) Uani 1 1 d . . . . .
O3 O 0.43826(11) 0.7551(2) 0.53416(11) 0.0561(10) Uani 1 1 d . . . . .
O4 O 0.05147(12) 0.6124(3) 0.90408(13) 0.0744(14) Uani 1 1 d . . . . .
C106 C 0.05673(11) 0.6124(3) 0.8534(2) 0.0708(18) Uani 1 1 d D . . . .
H10A H 0.052870 0.657662 0.840080 0.085 Uiso 0.5 1 calc R . P A 1
H10B H 0.035252 0.582579 0.836959 0.085 Uiso 0.5 1 calc R . P A 1
H10C H 0.033495 0.637805 0.835916 0.085 Uiso 0.5 1 calc R . P B 2
H10D H 0.057715 0.566762 0.840255 0.085 Uiso 0.5 1 calc R . P B 2
C107 C 0.10311(14) 0.5875(3) 0.84643(19) 0.0830(6) Uani 0.5 1 d D U P C 1
O7 O 0.1232(3) 0.5440(5) 0.8537(4) 0.0912(10) Uani 0.5 1 d . U P C 1
C108 C 0.10112(14) 0.6474(4) 0.85164(17) 0.0936(8) Uani 0.5 1 d D U P C 2
O6 O 0.1147(3) 0.7003(5) 0.8590(4) 0.0879(15) Uani 0.5 1 d . U P C 2
O8 O 0.12492(11) 0.6254(2) 0.81233(11) 0.124(2) Uani 1 1 d D . . . .
O5 O 0.44199(19) 0.9157(3) 0.3696(2) 0.1054(6) Uani 1 1 d . . . . .
O9 O 0.28525(18) 0.6767(3) 0.7345(2) 0.1054(6) Uani 1 1 d . U . . .
O10 O 0.22145(18) 0.7675(4) 0.5130(2) 0.163(3) Uani 1 1 d . . . . .
O11 O 0.4243(2) 0.5615(3) 0.69697(18) 0.119(2) Uani 1 1 d . . . . .
F1 F 0.10214(16) 0.3108(4) 0.5812(2) 0.168(3) Uani 1 1 d . . . . .
F2 F 0.17921(16) 0.3454(4) 0.5124(2) 0.159(2) Uani 1 1 d . . . . .
F3 F 0.16805(16) 0.2699(3) 0.5674(2) 0.135(2) Uani 1 1 d . . . . .
F4 F 0.1587(2) 0.3757(3) 0.5869(2) 0.165(2) Uani 1 1 d . . . . .
F5 F 0.11023(16) 0.3945(3) 0.5228(2) 0.144(2) Uani 1 1 d . . . . .
F6 F 0.11704(19) 0.2798(3) 0.5081(2) 0.168(2) Uani 1 1 d . . . . .
F7 F 0.38535(18) 0.33121(17) 1.08745(12) 0.1121(17) Uani 1 1 d . . . . .
F8 F 0.33150(13) 0.3752(2) 1.03724(18) 0.1224(14) Uani 1 1 d . . . . .
F9 F 0.42910(12) 0.3261(2) 1.02347(15) 0.0870(12) Uani 1 1 d . . . . .
F10 F 0.36297(12) 0.27592(16) 1.01834(12) 0.0811(10) Uani 1 1 d . . . . .
F11 F 0.37580(12) 0.36905(17) 0.97335(12) 0.0725(10) Uani 1 1 d . . . . .
F12 F 0.39678(13) 0.42604(16) 1.04265(11) 0.0727(10) Uani 1 1 d . . . . .
F13 F 0.37080(13) 0.50710(19) 0.43264(13) 0.0843(12) Uani 1 1 d . . . . .
F14 F 0.41218(17) 0.5468(3) 0.49688(18) 0.1551(19) Uani 1 1 d . . . . .
F15 F 0.40860(12) 0.6034(2) 0.42528(14) 0.0991(13) Uani 1 1 d . . . . .
F16 F 0.37561(13) 0.6458(2) 0.49162(14) 0.0925(12) Uani 1 1 d . . . . .
F17 F 0.33830(15) 0.5490(2) 0.49824(13) 0.1013(14) Uani 1 1 d . . . . .
F18 F 0.33551(12) 0.6050(2) 0.42892(13) 0.0885(13) Uani 1 1 d . . . . .
F19 F 0.0212(2) 0.5741(3) 0.7109(3) 0.171(3) Uani 1 1 d . . . . .
F20 F -0.03875(18) 0.6387(3) 0.7004(3) 0.155(2) Uani 1 1 d . . . . .
F21 F 0.0199(2) 0.6710(3) 0.74944(19) 0.168(3) Uani 1 1 d . . . . .
F22 F 0.0061(2) 0.6272(3) 0.6413(2) 0.150(2) Uani 1 1 d . . . . .
F23 F 0.06381(16) 0.6610(3) 0.6869(2) 0.137(2) Uani 1 1 d . . . . .
F24 F 0.00278(17) 0.7259(2) 0.68350(18) 0.1159(17) Uani 1 1 d . . . . .
N1 N 0.41570(12) 0.38414(19) 0.62258(14) 0.0443(10) Uani 1 1 d . . . . .
N2 N 0.12910(13) 0.3176(2) 0.86373(13) 0.0480(10) Uani 1 1 d . . . . .
N3 N 0.06228(17) 0.9252(3) 0.8527(3) 0.1068(19) Uani 1 1 d . . . . .
N4 N 0.37926(11) 0.97714(18) 0.66100(13) 0.0374(9) Uani 1 1 d . . . . .
N5 N 0.4412(2) 0.8780(4) 0.4095(3) 0.1054(6) Uani 1 1 d . . . . .
N6 N 0.2412(2) 0.6469(4) 0.7514(3) 0.1054(6) Uani 1 1 d . U . . .
C1 C 0.39632(16) 1.0406(2) 0.65468(18) 0.0511(13) Uani 1 1 d . . . . .
H1 H 0.378122 1.078177 0.657833 0.061 Uiso 1 1 calc R . . . .
C2 C 0.43970(17) 1.0497(3) 0.6438(2) 0.0572(15) Uani 1 1 d . . . . .
H2 H 0.450889 1.093240 0.640521 0.069 Uiso 1 1 calc R . . . .
C3 C 0.46671(15) 0.9948(3) 0.63778(18) 0.0526(14) Uani 1 1 d . . . . .
H3 H 0.496502 1.000921 0.631788 0.063 Uiso 1 1 calc R . . . .
C4 C 0.44869(15) 0.9286(3) 0.64076(15) 0.0438(12) Uani 1 1 d . . . . .
C5 C 0.40477(13) 0.9237(2) 0.65280(15) 0.0387(11) Uani 1 1 d . . . . .
H5 H 0.392418 0.880810 0.655303 0.046 Uiso 1 1 calc R . . . .
C6 C 0.47494(15) 0.8711(3) 0.63228(16) 0.0464(12) Uani 1 1 d . . . . .
C7 C 0.49667(15) 0.8221(3) 0.62225(16) 0.0474(13) Uani 1 1 d . . . . .
C8 C 0.52127(15) 0.7634(2) 0.60792(15) 0.0435(12) Uani 1 1 d . . . . .
C9 C 0.56436(14) 0.7703(3) 0.59183(15) 0.0446(12) Uani 1 1 d . . . . .
H9 H 0.577846 0.812652 0.592129 0.053 Uiso 1 1 calc R . . . .
C10 C 0.58660(14) 0.7152(3) 0.57574(16) 0.0463(12) Uani 1 1 d . . . . .
H10 H 0.615363 0.720385 0.565525 0.056 Uiso 1 1 calc R . . . .
C11 C 0.56723(15) 0.6514(3) 0.57426(17) 0.0472(13) Uani 1 1 d . . . . .
H11 H 0.582752 0.614289 0.562897 0.057 Uiso 1 1 calc R . . . .
C12 C 0.52364(14) 0.6435(2) 0.59023(15) 0.0428(12) Uani 1 1 d . . . . .
C13 C 0.50140(15) 0.7002(3) 0.60736(15) 0.0463(13) Uani 1 1 d . . . . .
C14 C 0.50308(15) 0.5777(3) 0.58735(16) 0.0464(12) Uani 1 1 d . . . . .
C15 C 0.48698(15) 0.5223(3) 0.58465(17) 0.0472(13) Uani 1 1 d . . . . .
C16 C 0.46687(14) 0.4568(2) 0.58487(16) 0.0409(11) Uani 1 1 d . . . . .
C17 C 0.43522(14) 0.4449(2) 0.61906(16) 0.0404(11) Uani 1 1 d . . . . .
H17 H 0.427308 0.479614 0.640036 0.048 Uiso 1 1 calc R . . . .
C18 C 0.42644(17) 0.3335(3) 0.59223(18) 0.0513(14) Uani 1 1 d . . . . .
H18 H 0.412967 0.291484 0.595130 0.062 Uiso 1 1 calc R . . . .
C19 C 0.45692(16) 0.3431(3) 0.55710(17) 0.0503(13) Uani 1 1 d . . . . .
H19 H 0.463596 0.307672 0.536112 0.060 Uiso 1 1 calc R . . . .
C20 C 0.47776(16) 0.4045(3) 0.55259(17) 0.0513(14) Uani 1 1 d . . . . .
H20 H 0.498500 0.411175 0.528802 0.062 Uiso 1 1 calc R . . . .
C21 C 0.0334(2) 0.9763(4) 0.8596(4) 0.138(3) Uani 1 1 d . . . . .
H21 H 0.040973 1.020225 0.850998 0.166 Uiso 1 1 calc R . . . .
C22 C -0.0070(2) 0.9644(4) 0.8791(4) 0.140(3) Uani 1 1 d . . . . .
H22 H -0.026587 1.000182 0.882841 0.168 Uiso 1 1 calc R . . . .
C23 C -0.0191(2) 0.8992(4) 0.8936(3) 0.117(3) Uani 1 1 d . . . . .
H23 H -0.046529 0.890496 0.906362 0.140 Uiso 1 1 calc R . . . .
C24 C 0.01181(19) 0.8480(4) 0.8880(3) 0.085(2) Uani 1 1 d . . . . .
C25 C 0.05144(19) 0.8615(3) 0.8672(3) 0.088(2) Uani 1 1 d . . . . .
H25 H 0.071379 0.826285 0.863040 0.106 Uiso 1 1 calc R . . . .
C26 C 0.00186(18) 0.7783(4) 0.9018(2) 0.0736(18) Uani 1 1 d . . . . .
C27 C -0.00672(17) 0.7220(3) 0.91255(19) 0.0595(15) Uani 1 1 d . . . . .
C28 C -0.01932(16) 0.6569(3) 0.92397(19) 0.0541(14) Uani 1 1 d . . . . .
C29 C -0.06236(18) 0.6439(3) 0.94103(19) 0.0630(16) Uani 1 1 d . . . . .
H29 H -0.082316 0.679206 0.944450 0.076 Uiso 1 1 calc R . . . .
C30 C -0.0742(2) 0.5789(3) 0.9524(2) 0.0722(17) Uani 1 1 d . . . . .
H30 H -0.102438 0.571094 0.963366 0.087 Uiso 1 1 calc R . . . .
C31 C -0.0462(2) 0.5252(3) 0.9482(2) 0.0688(17) Uani 1 1 d . . . . .
H31 H -0.055126 0.482002 0.957123 0.083 Uiso 1 1 calc R . . . .
C32 C -0.00378(18) 0.5352(3) 0.93028(18) 0.0602(15) Uani 1 1 d . . . . .
C33 C 0.00889(17) 0.6003(3) 0.91872(18) 0.0613(16) Uani 1 1 d . . . . .
C34 C 0.0255(2) 0.4789(4) 0.9236(2) 0.0740(19) Uani 1 1 d . . . . .
C35 C 0.0471(2) 0.4310(3) 0.9167(2) 0.0713(18) Uani 1 1 d . . . . .
C36 C 0.07023(18) 0.3706(3) 0.9052(2) 0.0626(16) Uani 1 1 d . . . . .
C37 C 0.05480(19) 0.3062(3) 0.9186(2) 0.0825(18) Uani 1 1 d . . . . .
H37 H 0.029790 0.302030 0.937115 0.099 Uiso 1 1 calc R . . . .
C38 C 0.0769(2) 0.2498(3) 0.9041(2) 0.0783(18) Uani 1 1 d . . . . .
H38 H 0.067552 0.207006 0.913387 0.094 Uiso 1 1 calc R . . . .
C39 C 0.11302(19) 0.2567(3) 0.8759(2) 0.0619(15) Uani 1 1 d . . . . .
H39 H 0.126893 0.217935 0.864759 0.074 Uiso 1 1 calc R . . . .
C40 C 0.10847(17) 0.3731(3) 0.87732(17) 0.0509(13) Uani 1 1 d . . . . .
H40 H 0.119463 0.415034 0.868216 0.061 Uiso 1 1 calc R . . . .
C41 C 0.25933(14) 0.9600(2) 0.73018(15) 0.0368(11) Uani 1 1 d . . . . .
C42 C 0.23404(14) 1.0171(2) 0.74078(15) 0.0372(11) Uani 1 1 d . . . . .
H42 H 0.244047 1.059716 0.731874 0.045 Uiso 1 1 calc R . . . .
C43 C 0.19471(15) 1.0117(2) 0.76408(18) 0.0459(12) Uani 1 1 d . . . . .
H43 H 0.178723 1.050741 0.770298 0.055 Uiso 1 1 calc R . . . .
C44 C 0.17800(15) 0.9488(2) 0.7787(2) 0.0515(14) Uani 1 1 d . . . . .
C45 C 0.20332(14) 0.8924(2) 0.76746(16) 0.0407(11) Uani 1 1 d . . . . .
H45 H 0.193191 0.849699 0.775928 0.049 Uiso 1 1 calc R . . . .
C46 C 0.24307(13) 0.8976(2) 0.74409(15) 0.0351(10) Uani 1 1 d . . . . .
H46 H 0.259040 0.858537 0.737671 0.042 Uiso 1 1 calc R . . . .
C47 C 0.31389(15) 0.3579(2) 0.71925(16) 0.0405(11) Uani 1 1 d . . . . .
C48 C 0.28891(14) 0.4121(2) 0.73691(16) 0.0401(11) Uani 1 1 d . . . . .
H48 H 0.296415 0.456121 0.728316 0.048 Uiso 1 1 calc R . . . .
C49 C 0.25374(15) 0.4021(2) 0.76649(15) 0.0411(11) Uani 1 1 d . . . . .
H49 H 0.237850 0.439265 0.777164 0.049 Uiso 1 1 calc R . . . .
C50 C 0.24150(15) 0.3369(2) 0.78078(15) 0.0421(11) Uani 1 1 d . . . . .
C51 C 0.26685(15) 0.2835(2) 0.76503(16) 0.0402(11) Uani 1 1 d . . . . .
H51 H 0.259930 0.239825 0.774930 0.048 Uiso 1 1 calc R . . . .
C52 C 0.30194(15) 0.2927(2) 0.73522(17) 0.0411(11) Uani 1 1 d . . . . .
H52 H 0.318070 0.255375 0.725432 0.049 Uiso 1 1 calc R . . . .
C53 C 0.32971(17) 1.0361(3) 0.81411(18) 0.0533(14) Uani 1 1 d . . . . .
H53A H 0.298252 1.028129 0.816937 0.064 Uiso 1 1 calc R . . . .
H53B H 0.343898 1.030606 0.846626 0.064 Uiso 1 1 calc R . . . .
C54 C 0.3364(2) 1.1073(3) 0.7972(2) 0.0727(19) Uani 1 1 d . . . . .
H54A H 0.326943 1.111244 0.763098 0.109 Uiso 1 1 calc GR . . . .
H54B H 0.367240 1.118841 0.801120 0.109 Uiso 1 1 calc GR . . . .
H54C H 0.319398 1.137552 0.816526 0.109 Uiso 1 1 calc GR . . . .
C55 C 0.41112(14) 0.9891(2) 0.77426(15) 0.0405(11) Uani 1 1 d . . . . .
H55A H 0.424977 0.953875 0.755432 0.049 Uiso 1 1 calc R . . . .
H55B H 0.415851 1.031674 0.757450 0.049 Uiso 1 1 calc R . . . .
C56 C 0.43461(15) 0.9926(3) 0.82416(18) 0.0575(16) Uani 1 1 d . . . . .
H56A H 0.465930 0.996506 0.820316 0.086 Uiso 1 1 calc GR . . . .
H56B H 0.428590 0.952254 0.842363 0.086 Uiso 1 1 calc GR . . . .
H56C H 0.424332 1.031360 0.841677 0.086 Uiso 1 1 calc GR . . . .
C57 C 0.34602(17) 0.8933(3) 0.80502(17) 0.0527(13) Uani 1 1 d . . . . .
H57A H 0.363067 0.895112 0.836136 0.063 Uiso 1 1 calc R . . . .
H57B H 0.315185 0.886489 0.812152 0.063 Uiso 1 1 calc R . . . .
C58 C 0.36216(17) 0.8330(2) 0.7743(2) 0.0565(14) Uani 1 1 d . . . . .
H58A H 0.348209 0.834688 0.741856 0.085 Uiso 1 1 calc GR . . . .
H58B H 0.354573 0.791345 0.790016 0.085 Uiso 1 1 calc GR . . . .
H58C H 0.393708 0.835642 0.771965 0.085 Uiso 1 1 calc GR . . . .
C59 C 0.24921(16) 0.8729(3) 0.61860(18) 0.0562(15) Uani 1 1 d . . . . .
H59A H 0.227234 0.869622 0.643440 0.067 Uiso 1 1 calc R . . . .
H59B H 0.234026 0.868028 0.586550 0.067 Uiso 1 1 calc R . . . .
C60 C 0.2826(2) 0.8153(3) 0.6260(2) 0.0669(17) Uani 1 1 d . . . . .
H60A H 0.305583 0.820095 0.603055 0.100 Uiso 1 1 calc GR . . . .
H60B H 0.267839 0.772660 0.620669 0.100 Uiso 1 1 calc GR . . . .
H60C H 0.295295 0.816821 0.659061 0.100 Uiso 1 1 calc GR . . . .
C61 C 0.30597(16) 0.9629(3) 0.56705(16) 0.0490(13) Uani 1 1 d . . . . .
H61A H 0.321789 1.005682 0.567851 0.059 Uiso 1 1 calc R . . . .
H61B H 0.327845 0.926993 0.566958 0.059 Uiso 1 1 calc R . . . .
C62 C 0.27735(17) 0.9591(3) 0.51884(18) 0.0597(16) Uani 1 1 d . . . . .
H62A H 0.295857 0.964365 0.491283 0.090 Uiso 1 1 calc GR . . . .
H62B H 0.255635 0.994625 0.518369 0.090 Uiso 1 1 calc GR . . . .
H62C H 0.262698 0.916034 0.516762 0.090 Uiso 1 1 calc GR . . . .
C63 C 0.22987(16) 1.0142(3) 0.61563(19) 0.0584(15) Uani 1 1 d . . . . .
H63A H 0.213422 1.004799 0.584876 0.070 Uiso 1 1 calc R . . . .
H63B H 0.210056 1.007272 0.642290 0.070 Uiso 1 1 calc R . . . .
C64 C 0.2453(2) 1.0890(3) 0.6158(2) 0.0712(18) Uani 1 1 d . . . . .
H64A H 0.264066 1.096517 0.588768 0.107 Uiso 1 1 calc GR . . . .
H64B H 0.261473 1.098618 0.646268 0.107 Uiso 1 1 calc GR . . . .
H64C H 0.219946 1.118181 0.612568 0.107 Uiso 1 1 calc GR . . . .
C65 C 0.2885(2) 0.4778(3) 0.6152(2) 0.0688(17) Uani 1 1 d . . . . .
H65A H 0.270860 0.487203 0.585234 0.083 Uiso 1 1 calc R . . . .
H65B H 0.268895 0.479279 0.642463 0.083 Uiso 1 1 calc R . . . .
C66 C 0.3231(3) 0.5328(3) 0.6224(2) 0.082(2) Uani 1 1 d . . . . .
H66A H 0.342288 0.532501 0.595249 0.123 Uiso 1 1 calc GR . . . .
H66B H 0.340127 0.524848 0.652543 0.123 Uiso 1 1 calc GR . . . .
H66C H 0.308680 0.576070 0.624074 0.123 Uiso 1 1 calc GR . . . .
C67 C 0.33159(19) 0.3877(3) 0.54898(18) 0.0581(15) Uani 1 1 d . . . . .
H67A H 0.353910 0.422471 0.545533 0.070 Uiso 1 1 calc R . . . .
H67B H 0.345965 0.344230 0.545181 0.070 Uiso 1 1 calc R . . . .
C68 C 0.2966(2) 0.3960(4) 0.5073(2) 0.084(2) Uani 1 1 d . . . . .
H68A H 0.310207 0.390983 0.476205 0.126 Uiso 1 1 calc GR . . . .
H68B H 0.283483 0.440073 0.509126 0.126 Uiso 1 1 calc GR . . . .
H68C H 0.274173 0.362013 0.510201 0.126 Uiso 1 1 calc GR . . . .
C69 C 0.26400(17) 0.3374(3) 0.6112(2) 0.0652(17) Uani 1 1 d . . . . .
H69A H 0.249081 0.343537 0.641795 0.078 Uiso 1 1 calc R . . . .
H69B H 0.243436 0.349893 0.584302 0.078 Uiso 1 1 calc R . . . .
C70 C 0.2764(2) 0.2634(3) 0.6060(2) 0.079(2) Uani 1 1 d . . . . .
H70A H 0.291650 0.257204 0.576091 0.118 Uiso 1 1 calc GR . . . .
H70B H 0.250064 0.236239 0.605001 0.118 Uiso 1 1 calc GR . . . .
H70C H 0.295380 0.250075 0.633620 0.118 Uiso 1 1 calc GR . . . .
C71 C 0.3944(3) 0.3919(3) 0.7977(2) 0.086(2) Uani 1 1 d . . . . .
H71A H 0.365931 0.373266 0.805659 0.103 Uiso 1 1 calc R . . . .
H71B H 0.415565 0.379277 0.824116 0.103 Uiso 1 1 calc R . . . .
C72 C 0.3906(3) 0.4701(3) 0.7966(3) 0.111(3) Uani 1 1 d . . . . .
H72A H 0.367666 0.483179 0.772956 0.166 Uiso 1 1 calc GR . . . .
H72B H 0.418294 0.489215 0.787557 0.166 Uiso 1 1 calc GR . . . .
H72C H 0.383578 0.486226 0.828664 0.166 Uiso 1 1 calc GR . . . .
C73 C 0.41601(17) 0.2633(3) 0.7591(2) 0.0600(15) Uani 1 1 d . . . . .
H73A H 0.442415 0.257491 0.780292 0.072 Uiso 1 1 calc R . . . .
H73B H 0.390742 0.251190 0.778005 0.072 Uiso 1 1 calc R . . . .
C74 C 0.41828(19) 0.2154(3) 0.7164(2) 0.0663(17) Uani 1 1 d . . . . .
H74A H 0.394261 0.224567 0.693004 0.099 Uiso 1 1 calc GR . . . .
H74B H 0.416110 0.169709 0.728030 0.099 Uiso 1 1 calc GR . . . .
H74C H 0.445924 0.221396 0.700898 0.099 Uiso 1 1 calc GR . . . .
C75 C 0.4664(2) 0.3907(4) 0.7409(3) 0.077(2) Uani 1 1 d . . . . .
H75A H 0.464661 0.434856 0.725295 0.093 Uiso 1 1 calc R . . . .
H75B H 0.478165 0.396736 0.774464 0.093 Uiso 1 1 calc R . . . .
C76 C 0.4954(3) 0.3478(4) 0.7146(3) 0.088(2) Uani 1 1 d . . . . .
H76A H 0.479072 0.326987 0.687412 0.132 Uiso 1 1 calc GR . . . .
H76B H 0.507264 0.313299 0.736282 0.132 Uiso 1 1 calc GR . . . .
H76C H 0.519118 0.374282 0.702364 0.132 Uiso 1 1 calc GR . . . .
C77 C 0.0263(2) 0.9238(5) 0.7436(2) 0.127(4) Uani 1 1 d D . . . .
H77A H 0.018034 0.889432 0.767031 0.152 Uiso 1 1 calc R . . . .
H77B H 0.017214 0.967342 0.756207 0.152 Uiso 1 1 calc R . . . .
C78 C 0.0014(2) 0.9107(5) 0.6946(2) 0.139(4) Uani 1 1 d D . . . .
H78A H 0.015555 0.934587 0.668875 0.209 Uiso 1 1 calc GR . . . .
H78B H -0.028626 0.926108 0.696323 0.209 Uiso 1 1 calc GR . . . .
H78C H 0.001497 0.863009 0.687609 0.209 Uiso 1 1 calc GR . . . .
C79 C 0.0980(3) 0.9810(5) 0.6924(4) 0.1138(5) Uani 1 1 d . U . . .
H79A H 0.129797 0.982126 0.689194 0.137 Uiso 1 1 calc R . . . .
H79B H 0.084579 0.965074 0.661409 0.137 Uiso 1 1 calc R . . . .
C80 C 0.0815(3) 1.0532(4) 0.7022(4) 0.1132(6) Uani 1 1 d . U . . .
H80A H 0.088617 1.082165 0.675345 0.170 Uiso 1 1 calc GR . . . .
H80B H 0.095490 1.070044 0.732225 0.170 Uiso 1 1 calc GR . . . .
H80C H 0.049935 1.052564 0.705308 0.170 Uiso 1 1 calc GR . . . .
C81 C 0.0995(3) 0.8386(3) 0.7163(2) 0.1138(5) Uani 1 1 d D U . . .
H81A H 0.080561 0.827489 0.687687 0.137 Uiso 1 1 calc R . . . .
H81B H 0.130037 0.837758 0.706801 0.137 Uiso 1 1 calc R . . . .
C82 C 0.0928(4) 0.7872(3) 0.7575(2) 0.138(2) Uani 1 1 d D U . . .
H82A H 0.097306 0.742280 0.745210 0.207 Uiso 1 1 calc GR . . . .
H82B H 0.063220 0.791129 0.768661 0.207 Uiso 1 1 calc GR . . . .
H82C H 0.113656 0.795978 0.784466 0.207 Uiso 1 1 calc GR . . . .
C83 C 0.08952(15) 0.2881(3) 0.75262(15) 0.0645(17) Uani 1 1 d D . . . .
H83A H 0.090662 0.244930 0.769722 0.077 Uiso 1 1 calc R . . . .
H83B H 0.074225 0.319717 0.773217 0.077 Uiso 1 1 calc R . . . .
C84 C 0.06203(17) 0.2790(4) 0.70499(17) 0.090(2) Uani 1 1 d D . . . .
H84A H 0.077102 0.248986 0.683570 0.135 Uiso 1 1 calc GR . . . .
H84B H 0.057837 0.322138 0.689170 0.135 Uiso 1 1 calc GR . . . .
H84C H 0.033743 0.260144 0.712071 0.135 Uiso 1 1 calc GR . . . .
C85 C 0.1403(2) 0.3969(3) 0.7135(2) 0.0754(9) Uani 1 1 d . U . . .
H85A H 0.169633 0.413578 0.706786 0.090 Uiso 1 1 calc R . . . .
H85B H 0.124754 0.388314 0.682120 0.090 Uiso 1 1 calc R . . . .
C86 C 0.1160(3) 0.4505(4) 0.7405(3) 0.1055(9) Uani 1 1 d . U . . .
H86A H 0.116714 0.492185 0.722450 0.158 Uiso 1 1 calc GR . . . .
H86B H 0.129961 0.456851 0.772668 0.158 Uiso 1 1 calc GR . . . .
H86C H 0.085845 0.436655 0.743767 0.158 Uiso 1 1 calc GR . . . .
C87 C 0.16889(17) 0.2605(3) 0.70310(19) 0.0542(14) Uani 1 1 d . . . . .
H87A H 0.151366 0.263255 0.672347 0.065 Uiso 1 1 calc R . . . .
H87B H 0.198740 0.274966 0.696661 0.065 Uiso 1 1 calc R . . . .
C88 C 0.1703(2) 0.1879(3) 0.7199(3) 0.075(2) Uani 1 1 d . . . . .
H88A H 0.178722 0.159434 0.693298 0.112 Uiso 1 1 calc GR . . . .
H88B H 0.141543 0.174688 0.730148 0.112 Uiso 1 1 calc GR . . . .
H88C H 0.191495 0.183260 0.747144 0.112 Uiso 1 1 calc GR . . . .
C89 C 0.2053(2) 0.3193(3) 0.9483(2) 0.0728(19) Uani 1 1 d . . . . .
H89A H 0.183351 0.355175 0.949034 0.087 Uiso 1 1 calc R . . . .
H89B H 0.189431 0.276601 0.948129 0.087 Uiso 1 1 calc R . . . .
C90 C 0.2330(3) 0.3231(4) 0.9938(2) 0.114(3) Uani 1 1 d . . . . .
H90A H 0.255454 0.288755 0.993382 0.171 Uiso 1 1 calc GR . . . .
H90B H 0.214988 0.316019 1.021579 0.171 Uiso 1 1 calc GR . . . .
H90C H 0.246674 0.366853 0.996271 0.171 Uiso 1 1 calc GR . . . .
C91 C 0.2717(2) 0.2501(5) 0.8926(2) 0.107(3) Uani 1 1 d . . . . .
H91A H 0.291068 0.252848 0.865126 0.128 Uiso 1 1 calc R . . . .
H91B H 0.290058 0.250986 0.922781 0.128 Uiso 1 1 calc R . . . .
C92 C 0.2460(3) 0.1826(4) 0.8895(3) 0.097(3) Uani 1 1 d . . . . .
H92A H 0.224701 0.184094 0.862261 0.146 Uiso 1 1 calc GR . . . .
H92B H 0.231023 0.175749 0.919553 0.146 Uiso 1 1 calc GR . . . .
H92C H 0.266352 0.146082 0.884959 0.146 Uiso 1 1 calc GR . . . .
C93 C 0.2704(3) 0.3975(4) 0.8969(3) 0.1422(14) Uani 1 1 d . U . . .
H93A H 0.289447 0.392786 0.926466 0.171 Uiso 1 1 calc R . . . .
H93B H 0.288984 0.399406 0.868764 0.171 Uiso 1 1 calc R . . . .
C94 C 0.2436(4) 0.4615(5) 0.8997(3) 0.1643(15) Uani 1 1 d . U . . .
H94A H 0.230285 0.471608 0.867808 0.247 Uiso 1 1 calc GR . . . .
H94B H 0.262609 0.498212 0.910267 0.247 Uiso 1 1 calc GR . . . .
H94C H 0.220864 0.455583 0.922886 0.247 Uiso 1 1 calc GR . . . .
C95 C 0.42315(17) 0.6800(3) 0.59802(19) 0.0577(15) Uani 1 1 d . . . . .
H95A H 0.399280 0.666322 0.618544 0.069 Uiso 1 1 calc R . . . .
H95B H 0.429573 0.642326 0.576585 0.069 Uiso 1 1 calc R . . . .
C96 C 0.40784(18) 0.7403(3) 0.56649(17) 0.0594(16) Uani 1 1 d . . . . .
C97 C 0.42479(16) 0.7981(3) 0.49269(16) 0.0513(14) Uani 1 1 d . . . . .
H97 H 0.392671 0.795639 0.486197 0.062 Uiso 1 1 calc R . . . .
C98 C 0.4394(3) 0.8709(4) 0.5001(3) 0.0969(8) Uani 1 1 d . . . . .
H98A H 0.471140 0.872047 0.506843 0.116 Uiso 1 1 calc R . . . .
H98B H 0.425345 0.889247 0.528665 0.116 Uiso 1 1 calc R . . . .
C99 C 0.4276(3) 0.9160(5) 0.4551(3) 0.1063(6) Uani 1 1 d . . . . .
C100 C 0.4369(3) 0.8059(4) 0.4024(3) 0.0983(3) Uani 1 1 d . U . . .
C101 C 0.4487(3) 0.7694(4) 0.4501(3) 0.0976(3) Uani 1 1 d . U . . .
H10E H 0.441363 0.721797 0.446386 0.117 Uiso 1 1 calc R . . . .
H10F H 0.480420 0.772771 0.457077 0.117 Uiso 1 1 calc R . . . .
C102 C 0.3890(3) 0.7887(4) 0.3820(3) 0.0983(3) Uani 1 1 d . . . . .
H10G H 0.367976 0.803049 0.405266 0.148 Uiso 1 1 calc GR . . . .
H10H H 0.386459 0.740677 0.377008 0.148 Uiso 1 1 calc GR . . . .
H10I H 0.383314 0.811660 0.351254 0.148 Uiso 1 1 calc GR . . . .
C103 C 0.4693(3) 0.7839(4) 0.3634(3) 0.0983(3) Uani 1 1 d . . . . .
H10J H 0.461525 0.805671 0.332674 0.148 Uiso 1 1 calc GR . . . .
H10K H 0.467827 0.735651 0.359262 0.148 Uiso 1 1 calc GR . . . .
H10L H 0.498896 0.796580 0.374093 0.148 Uiso 1 1 calc GR . . . .
C104 C 0.3788(3) 0.9326(5) 0.4510(3) 0.1063(6) Uani 1 1 d . . . . .
H10M H 0.372060 0.955623 0.420420 0.159 Uiso 1 1 calc GR . . . .
H10N H 0.371337 0.961158 0.477960 0.159 Uiso 1 1 calc GR . . . .
H10O H 0.361885 0.891455 0.451942 0.159 Uiso 1 1 calc GR . . . .
C105 C 0.4543(3) 0.9828(4) 0.4577(3) 0.1063(6) Uani 1 1 d . . . . .
H10P H 0.485354 0.972903 0.457015 0.159 Uiso 1 1 calc GR . . . .
H10Q H 0.448402 1.006192 0.487672 0.159 Uiso 1 1 calc GR . . . .
H10R H 0.445673 1.010817 0.429989 0.159 Uiso 1 1 calc GR . . . .
C109 C 0.16655(16) 0.6335(4) 0.74273(15) 0.0969(8) Uani 1 1 d D U . . .
H10S H 0.145809 0.667677 0.730433 0.116 Uiso 1 1 calc R . . . .
H10T H 0.154897 0.589872 0.732076 0.116 Uiso 1 1 calc R . . . .
C110 C 0.16718(16) 0.6353(3) 0.79818(15) 0.086(2) Uani 1 1 d D . . . .
C111 C 0.20361(14) 0.6690(3) 0.8290(2) 0.0983(3) Uani 1 1 d D U . . .
H11A H 0.206079 0.649197 0.861701 0.118 Uiso 1 1 calc R . . . .
H11B H 0.197877 0.717141 0.832155 0.118 Uiso 1 1 calc R . . . .
C112 C 0.24619(16) 0.6568(2) 0.8013(2) 0.1358(8) Uani 1 1 d D U . . .
C113 C 0.21012(17) 0.6446(5) 0.7181(3) 0.1063(6) Uani 1 1 d D U . . .
C114 C 0.2643(2) 0.7223(2) 0.8228(2) 0.0983(3) Uani 1 1 d D U . . .
H11C H 0.265254 0.719578 0.858164 0.148 Uiso 1 1 calc R . . . .
H11D H 0.293603 0.729775 0.811813 0.148 Uiso 1 1 calc R . . . .
H11E H 0.245434 0.759146 0.812231 0.148 Uiso 1 1 calc R . . . .
C115 C 0.2785(3) 0.6021(4) 0.8223(3) 0.0983(3) Uani 1 1 d . U . . .
H11F H 0.268998 0.558347 0.810665 0.148 Uiso 1 1 calc GR . . . .
H11G H 0.278689 0.602940 0.857678 0.148 Uiso 1 1 calc GR . . . .
H11H H 0.307747 0.611166 0.811690 0.148 Uiso 1 1 calc GR . . . .
C116 C 0.2163(3) 0.5896(4) 0.6820(3) 0.1063(6) Uani 1 1 d . U . . .
H11I H 0.219271 0.547103 0.699018 0.159 Uiso 1 1 calc GR . . . .
H11J H 0.242585 0.598090 0.664348 0.159 Uiso 1 1 calc GR . . . .
H11K H 0.191155 0.587797 0.659133 0.159 Uiso 1 1 calc GR . . . .
C117 C 0.2048(3) 0.7014(4) 0.6870(3) 0.1063(6) Uani 1 1 d . U . . .
H11L H 0.199068 0.740747 0.706459 0.159 Uiso 1 1 calc GR . . . .
H11M H 0.180391 0.693884 0.663806 0.159 Uiso 1 1 calc GR . . . .
H11N H 0.231373 0.708273 0.669568 0.159 Uiso 1 1 calc GR . . . .
C118 C 0.2655(3) 0.6753(4) 0.5360(3) 0.128(3) Uani 1 1 d . . . . .
H11O H 0.287699 0.685113 0.561323 0.192 Uiso 1 1 calc GR . . . .
H11P H 0.276706 0.642622 0.513566 0.192 Uiso 1 1 calc GR . . . .
H11Q H 0.239611 0.657420 0.550614 0.192 Uiso 1 1 calc GR . . . .
C119 C 0.2539(2) 0.7367(4) 0.5095(2) 0.088(2) Uani 1 1 d . . . . .
C120 C 0.2883(3) 0.7639(5) 0.4785(3) 0.116(3) Uani 1 1 d . . . . .
H12M H 0.275946 0.799440 0.458034 0.174 Uiso 1 1 calc GR . . . .
H12N H 0.299159 0.728456 0.458077 0.174 Uiso 1 1 calc GR . . . .
H12O H 0.312234 0.781608 0.499071 0.174 Uiso 1 1 calc GR . . . .
C121 C 0.4010(2) 0.6638(5) 0.7315(3) 0.109(3) Uani 1 1 d . . . . .
H12P H 0.407485 0.703631 0.712831 0.164 Uiso 1 1 calc GR . . . .
H12Q H 0.402938 0.674327 0.766007 0.164 Uiso 1 1 calc GR . . . .
H12R H 0.371679 0.648319 0.722392 0.164 Uiso 1 1 calc GR . . . .
C122 C 0.4332(2) 0.6105(3) 0.7210(2) 0.0745(19) Uani 1 1 d . . . . .
C123 C 0.4809(2) 0.6214(4) 0.7386(3) 0.092(2) Uani 1 1 d . . . . .
H12S H 0.486084 0.600061 0.770043 0.137 Uiso 1 1 calc GR . . . .
H12T H 0.486610 0.669101 0.741595 0.137 Uiso 1 1 calc GR . . . .
H12U H 0.500158 0.602122 0.715215 0.137 Uiso 1 1 calc GR . . . .
C124 C 0.1596(3) 0.8744(3) 0.9247(3) 0.0950(3) Uani 1 1 d . U . . .
H12A H 0.172338 0.883003 0.957518 0.114 Uiso 1 1 calc R . . . .
H12B H 0.129226 0.859822 0.927894 0.114 Uiso 1 1 calc R . . . .
C1A C 0.1847(3) 0.8197(4) 0.9017(4) 0.1245(10) Uani 1 1 d . U . . .
H1AA H 0.175635 0.816248 0.867405 0.187 Uiso 1 1 calc GR . . . .
H1AB H 0.179012 0.777612 0.917860 0.187 Uiso 1 1 calc GR . . . .
H1AC H 0.215794 0.829687 0.904702 0.187 Uiso 1 1 calc GR . . . .
C126 C 0.1305(3) 1.0126(4) 0.9272(3) 0.0949(3) Uani 1 1 d . U . . .
H12C H 0.100974 0.995623 0.932280 0.114 Uiso 1 1 calc R . . . .
H12D H 0.146154 1.016995 0.958991 0.114 Uiso 1 1 calc R . . . .
C127 C 0.1280(4) 1.0808(4) 0.9012(4) 0.134(2) Uani 1 1 d . U . . .
H12E H 0.109234 1.077146 0.871823 0.202 Uiso 1 1 calc GR . . . .
H12F H 0.157186 1.094345 0.892521 0.202 Uiso 1 1 calc GR . . . .
H12G H 0.116110 1.113975 0.922731 0.202 Uiso 1 1 calc GR . . . .
C128 C 0.2133(3) 0.9790(7) 0.8861(3) 0.140(3) Uani 1 1 d . U . . .
H12H H 0.229115 0.945365 0.867667 0.168 Uiso 1 1 calc R . . . .
H12I H 0.214381 1.021255 0.867934 0.168 Uiso 1 1 calc R . . . .
C129 C 0.2377(3) 0.9889(7) 0.9356(4) 0.150(3) Uani 1 1 d . U . . .
H12J H 0.268775 0.994652 0.930784 0.225 Uiso 1 1 calc GR . . . .
H12K H 0.233400 0.949867 0.955908 0.225 Uiso 1 1 calc GR . . . .
H12L H 0.226460 1.028325 0.951427 0.225 Uiso 1 1 calc GR . . . .

loop_
_atom_site_aniso_label
_atom_site_aniso_U_11
_atom_site_aniso_U_22
_atom_site_aniso_U_33
_atom_site_aniso_U_23
_atom_site_aniso_U_13
_atom_site_aniso_U_12
Pt1 0.03654(8) 0.03840(9) 0.03948(8) 0.00033(7) 0.00711(7) -0.00469(7)
Pt2 0.04701(9) 0.03437(8) 0.03829(8) 0.00262(7) 0.01299(7) -0.00481(7)
Pt3 0.04820(10) 0.05160(11) 0.11817(17) 0.02920(12) 0.03964(10) 0.01340(9)
Pt4 0.03178(7) 0.03191(8) 0.03463(8) 0.00669(7) 0.00246(6) -0.00240(6)
P1 0.0441(6) 0.0641(7) 0.0573(7) 0.0222(6) -0.0081(5) -0.0155(6)
P2 0.0464(6) 0.0526(6) 0.0422(6) -0.0036(5) 0.0030(5) -0.0031(5)
P3 0.0667(7) 0.0654(8) 0.0345(5) 0.0026(6) 0.0048(5) -0.0147(6)
P4 0.0427(5) 0.0386(5) 0.0449(5) 0.0034(5) 0.0099(5) -0.0039(5)
P5 0.0413(7) 0.0658(9) 0.1445(15) 0.0163(10) 0.0080(9) -0.0052(7)
P6 0.1275(4) 0.0703(3) 0.0877(3) 0.0066(3) 0.0407(3) 0.0219(3)
P7 0.0338(5) 0.0405(5) 0.0321(5) 0.0066(4) 0.0008(4) -0.0028(4)
P8 0.0341(5) 0.0532(6) 0.0344(5) 0.0032(5) 0.0022(4) -0.0035(5)
P9 0.0497(8) 0.1632(18) 0.0868(10) -0.0410(11) 0.0217(7) -0.0220(10)
P10 0.0838(8) 0.0435(6) 0.0498(6) -0.0033(5) 0.0282(6) -0.0008(6)
P11 0.0616(7) 0.0700(8) 0.0407(6) -0.0081(6) 0.0028(6) 0.0049(7)
P12 0.0990(12) 0.0619(9) 0.0840(11) 0.0074(8) 0.0022(10) -0.0082(9)
O1 0.0346(14) 0.076(2) 0.0432(15) 0.0131(15) 0.0112(12) -0.0048(15)
O2 0.078(2) 0.123(3) 0.060(2) 0.019(2) 0.0309(18) 0.036(2)
O3 0.0458(17) 0.085(2) 0.0377(15) 0.0172(16) 0.0030(14) 0.0001(17)
O4 0.0443(18) 0.132(4) 0.0481(18) 0.010(2) 0.0124(15) 0.006(2)
C106 0.061(3) 0.089(4) 0.065(3) 0.013(3) 0.032(2) 0.001(3)
C107 0.0826(10) 0.0835(7) 0.0830(13) -0.0003(9) 0.0045(10) -0.0006(5)
O7 0.0903(14) 0.0869(8) 0.097(2) 0.0058(14) 0.0121(16) 0.0045(6)
C108 0.0933(13) 0.0933(13) 0.0940(13) 0.0002(10) 0.0037(10) 0.0001(10)
O6 0.086(2) 0.088(2) 0.090(2) -0.0007(19) 0.0111(19) -0.0014(19)
O8 0.060(2) 0.202(6) 0.109(3) 0.063(3) 0.021(2) -0.013(3)
O5 0.1030(10) 0.1100(10) 0.1037(10) 0.0036(8) 0.0112(8) -0.0019(8)
O9 0.1030(10) 0.1100(10) 0.1037(10) 0.0036(8) 0.0112(8) -0.0019(8)
O10 0.071(3) 0.261(7) 0.155(5) -0.096(4) -0.019(3) 0.048(4)
O11 0.190(5) 0.092(3) 0.075(3) -0.034(2) 0.023(3) -0.055(3)
F1 0.094(3) 0.255(7) 0.162(4) 0.014(5) 0.064(3) 0.019(4)
F2 0.101(3) 0.244(6) 0.137(4) 0.017(4) 0.057(2) -0.028(4)
F3 0.084(3) 0.176(5) 0.144(4) -0.029(4) -0.001(3) 0.017(3)
F4 0.161(5) 0.193(5) 0.143(4) -0.081(3) 0.021(4) 0.000(4)
F5 0.085(3) 0.189(5) 0.161(4) -0.009(4) 0.029(3) -0.021(3)
F6 0.187(4) 0.183(5) 0.127(3) 0.039(3) -0.079(3) -0.093(3)
F7 0.236(5) 0.0479(18) 0.0557(17) -0.0036(15) 0.043(2) -0.025(2)
F8 0.101(2) 0.080(2) 0.194(3) -0.040(2) 0.090(2) -0.006(2)
F9 0.075(2) 0.091(2) 0.094(2) -0.003(2) -0.001(2) 0.0174(19)
F10 0.114(2) 0.0527(17) 0.0810(18) -0.0190(15) 0.0471(16) -0.0100(17)
F11 0.086(2) 0.072(2) 0.0594(17) 0.0078(16) 0.0066(16) 0.0036(18)
F12 0.116(2) 0.0511(16) 0.0533(15) 0.0013(14) 0.0218(16) -0.0142(17)
F13 0.103(2) 0.080(2) 0.0708(19) -0.0195(17) 0.0228(18) -0.008(2)
F14 0.159(3) 0.193(4) 0.107(3) -0.049(3) -0.061(3) 0.096(3)
F15 0.0754(19) 0.117(3) 0.109(2) -0.041(2) 0.0464(17) -0.031(2)
F16 0.097(2) 0.093(2) 0.089(2) -0.0399(19) 0.017(2) -0.011(2)
F17 0.152(3) 0.092(3) 0.0642(18) -0.0053(18) 0.0530(18) -0.017(2)
F18 0.077(2) 0.121(3) 0.067(2) 0.008(2) -0.0052(18) 0.014(2)
F19 0.211(6) 0.083(3) 0.217(6) 0.047(3) -0.017(5) 0.011(4)
F20 0.115(3) 0.132(4) 0.222(6) 0.024(4) 0.043(4) -0.027(3)
F21 0.248(6) 0.176(5) 0.081(3) 0.013(3) -0.002(4) 0.082(4)
F22 0.175(5) 0.137(4) 0.138(4) -0.059(3) -0.008(4) -0.040(3)
F23 0.090(3) 0.142(4) 0.181(4) -0.051(3) 0.036(3) -0.017(3)
F24 0.137(4) 0.087(3) 0.120(3) 0.007(3) -0.032(3) 0.010(3)
N1 0.0348(17) 0.046(2) 0.053(2) -0.0005(17) 0.0108(16) -0.0062(16)
N2 0.057(2) 0.047(2) 0.0416(18) 0.0067(16) 0.0201(16) -0.0060(18)
N3 0.074(3) 0.076(3) 0.176(5) 0.054(3) 0.066(3) 0.032(2)
N4 0.0333(16) 0.0388(18) 0.0401(17) 0.0067(15) 0.0028(14) -0.0051(15)
N5 0.1030(10) 0.1100(10) 0.1037(10) 0.0036(8) 0.0112(8) -0.0019(8)
N6 0.1030(10) 0.1100(10) 0.1037(10) 0.0036(8) 0.0112(8) -0.0019(8)
C1 0.044(2) 0.047(2) 0.063(3) 0.019(2) 0.005(2) -0.012(2)
C2 0.051(3) 0.047(3) 0.074(3) 0.017(2) 0.008(2) -0.012(2)
C3 0.038(2) 0.069(3) 0.052(2) 0.009(2) 0.0140(19) -0.015(2)
C4 0.043(2) 0.058(3) 0.0311(19) -0.0001(19) 0.0072(17) -0.002(2)
C5 0.0359(19) 0.045(2) 0.0351(19) 0.0052(18) 0.0035(17) -0.0114(18)
C6 0.044(2) 0.063(3) 0.033(2) 0.000(2) 0.0099(18) -0.012(2)
C7 0.040(2) 0.070(3) 0.034(2) -0.006(2) 0.0101(17) -0.010(2)
C8 0.041(2) 0.057(3) 0.0324(19) -0.0039(19) 0.0063(17) -0.005(2)
C9 0.041(2) 0.060(3) 0.0333(19) 0.000(2) 0.0110(17) -0.011(2)
C10 0.034(2) 0.064(3) 0.042(2) 0.008(2) 0.0102(17) -0.009(2)
C11 0.045(2) 0.054(3) 0.043(2) 0.003(2) 0.0106(19) 0.001(2)
C12 0.038(2) 0.059(3) 0.0309(19) 0.0149(19) 0.0017(17) -0.004(2)
C13 0.040(2) 0.069(3) 0.0305(19) 0.011(2) 0.0053(17) -0.002(2)
C14 0.041(2) 0.063(3) 0.036(2) 0.011(2) 0.0095(18) 0.000(2)
C15 0.038(2) 0.061(3) 0.043(2) 0.018(2) 0.0006(18) -0.004(2)
C16 0.0336(19) 0.051(2) 0.039(2) 0.0049(19) 0.0063(17) -0.0017(19)
C17 0.038(2) 0.043(2) 0.041(2) 0.0063(18) 0.0058(18) -0.0036(18)
C18 0.054(3) 0.044(2) 0.056(3) 0.002(2) 0.009(2) -0.002(2)
C19 0.048(2) 0.059(3) 0.045(2) -0.002(2) 0.008(2) 0.006(2)
C20 0.045(2) 0.070(3) 0.039(2) 0.011(2) 0.0101(19) 0.003(2)
C21 0.088(3) 0.081(4) 0.254(8) 0.068(5) 0.101(4) 0.053(3)
C22 0.087(4) 0.091(5) 0.250(8) 0.067(5) 0.091(4) 0.044(3)
C23 0.056(3) 0.114(5) 0.186(6) 0.044(5) 0.067(3) 0.019(3)
C24 0.059(3) 0.085(4) 0.114(4) 0.033(3) 0.042(3) 0.017(3)
C25 0.065(3) 0.053(3) 0.152(5) 0.035(3) 0.056(3) 0.016(3)
C26 0.048(3) 0.094(4) 0.081(3) 0.024(3) 0.025(2) 0.002(3)
C27 0.046(2) 0.081(4) 0.053(3) 0.012(3) 0.018(2) 0.001(3)
C28 0.046(2) 0.063(3) 0.055(3) 0.009(2) 0.013(2) 0.003(2)
C29 0.063(3) 0.072(3) 0.056(3) 0.009(3) 0.030(2) 0.007(3)
C30 0.069(3) 0.078(4) 0.073(3) 0.002(3) 0.040(2) -0.001(3)
C31 0.077(3) 0.058(3) 0.074(3) 0.004(3) 0.033(3) 0.007(3)
C32 0.064(3) 0.073(3) 0.046(2) 0.001(2) 0.022(2) 0.013(3)
C33 0.045(2) 0.093(4) 0.047(2) 0.009(3) 0.018(2) 0.004(3)
C34 0.072(3) 0.100(4) 0.052(3) 0.007(3) 0.025(2) 0.016(3)
C35 0.077(3) 0.088(4) 0.052(3) 0.009(3) 0.032(2) 0.017(3)
C36 0.060(3) 0.073(3) 0.057(3) 0.018(3) 0.017(2) 0.016(3)
C37 0.062(3) 0.099(4) 0.090(3) 0.039(3) 0.048(2) 0.016(3)
C38 0.084(3) 0.059(3) 0.095(4) 0.025(3) 0.045(3) -0.005(3)
C39 0.072(3) 0.047(3) 0.069(3) 0.010(2) 0.030(2) -0.002(2)
C40 0.061(3) 0.048(3) 0.046(2) 0.004(2) 0.021(2) 0.007(2)
C41 0.0356(19) 0.037(2) 0.037(2) 0.0027(17) -0.0062(17) -0.0026(17)
C42 0.039(2) 0.0291(19) 0.044(2) 0.0050(17) 0.0058(17) 0.0001(17)
C43 0.038(2) 0.043(2) 0.058(3) 0.006(2) 0.008(2) 0.0073(19)
C44 0.039(2) 0.042(2) 0.074(3) 0.009(2) 0.005(2) -0.001(2)
C45 0.040(2) 0.035(2) 0.048(2) 0.0058(18) 0.0118(18) 0.0013(18)
C46 0.0317(18) 0.0307(19) 0.043(2) 0.0008(17) 0.0060(17) -0.0017(16)
C47 0.043(2) 0.037(2) 0.042(2) -0.0019(18) 0.0033(18) -0.0075(18)
C48 0.043(2) 0.033(2) 0.046(2) -0.0012(18) 0.0136(18) -0.0048(18)
C49 0.052(2) 0.034(2) 0.038(2) -0.0034(18) 0.0081(18) -0.0056(19)
C50 0.048(2) 0.045(2) 0.0343(19) 0.0040(18) 0.0102(18) -0.0091(19)
C51 0.048(2) 0.030(2) 0.043(2) 0.0028(18) 0.0092(18) -0.0041(18)
C52 0.044(2) 0.029(2) 0.050(2) 0.0007(18) 0.0066(19) -0.0013(18)
C53 0.044(2) 0.068(3) 0.048(2) -0.004(2) 0.003(2) 0.005(2)
C54 0.075(4) 0.066(3) 0.077(4) -0.022(3) 0.008(3) 0.006(3)
C55 0.035(2) 0.048(2) 0.038(2) -0.0013(19) 0.0042(17) -0.0045(19)
C56 0.034(2) 0.092(4) 0.046(2) -0.003(3) -0.003(2) -0.001(2)
C57 0.050(2) 0.065(3) 0.042(2) 0.023(2) -0.007(2) -0.014(2)
C58 0.054(3) 0.047(3) 0.066(3) 0.021(2) -0.014(2) -0.009(2)
C59 0.049(2) 0.078(3) 0.042(2) -0.003(2) 0.001(2) -0.022(2)
C60 0.082(4) 0.055(3) 0.065(3) -0.011(3) 0.018(3) -0.017(3)
C61 0.048(2) 0.062(3) 0.037(2) 0.010(2) -0.0021(19) 0.004(2)
C62 0.050(3) 0.089(4) 0.040(2) 0.004(3) 0.004(2) 0.013(3)
C63 0.045(2) 0.084(4) 0.046(2) 0.010(3) -0.003(2) 0.010(3)
C64 0.084(4) 0.072(3) 0.059(3) 0.020(3) 0.013(3) 0.018(3)
C65 0.080(3) 0.069(3) 0.056(3) -0.008(3) -0.011(3) 0.027(3)
C66 0.126(5) 0.061(3) 0.060(3) 0.002(3) 0.006(4) 0.009(4)
C67 0.069(3) 0.061(3) 0.044(2) -0.007(2) 0.002(2) -0.008(3)
C68 0.087(4) 0.125(5) 0.040(3) 0.004(3) -0.006(3) -0.034(4)
C69 0.044(2) 0.098(4) 0.053(3) -0.009(3) -0.004(2) -0.018(3)
C70 0.091(4) 0.078(4) 0.068(3) -0.016(3) 0.007(3) -0.030(3)
C71 0.128(5) 0.059(3) 0.067(3) 0.005(3) -0.044(3) -0.014(4)
C72 0.173(7) 0.066(4) 0.090(5) -0.016(4) -0.025(5) -0.036(4)
C73 0.046(2) 0.068(3) 0.067(3) 0.017(3) 0.012(2) 0.007(2)
C74 0.055(3) 0.069(3) 0.075(3) 0.010(3) 0.012(3) 0.005(3)
C75 0.068(4) 0.082(4) 0.082(4) 0.001(3) 0.009(3) -0.008(3)
C76 0.107(5) 0.068(4) 0.088(4) -0.013(4) 0.005(4) -0.007(4)
C77 0.051(4) 0.136(6) 0.194(9) 0.060(6) -0.005(5) -0.016(4)
C78 0.082(5) 0.176(9) 0.156(8) 0.055(7) -0.028(5) -0.031(6)
C79 0.0907(10) 0.1116(7) 0.1370(7) -0.0055(5) -0.0190(9) -0.0137(8)
C80 0.0905(10) 0.1107(8) 0.1361(10) -0.0040(10) -0.0188(10) -0.0141(9)
C81 0.0907(10) 0.1116(7) 0.1370(7) -0.0055(5) -0.0190(9) -0.0137(8)
C82 0.154(6) 0.0960(12) 0.1621(10) 0.0026(6) -0.020(2) -0.017(2)
C83 0.051(3) 0.083(4) 0.060(3) -0.008(3) 0.015(2) -0.012(3)
C84 0.051(3) 0.137(6) 0.081(4) -0.001(4) -0.002(3) -0.026(4)
C85 0.0903(19) 0.0570(11) 0.0778(18) 0.0119(8) -0.0084(10) -0.0026(8)
C86 0.151(2) 0.0635(11) 0.102(2) 0.0109(8) 0.0085(11) 0.0193(8)
C87 0.054(3) 0.057(3) 0.052(3) -0.012(2) 0.006(2) 0.003(2)
C88 0.082(4) 0.049(3) 0.091(4) -0.018(3) -0.006(3) 0.007(3)
C89 0.097(4) 0.073(4) 0.049(3) 0.002(3) 0.014(3) -0.013(3)
C90 0.163(7) 0.134(6) 0.043(3) 0.016(4) -0.007(4) -0.055(5)
C91 0.071(4) 0.204(9) 0.044(3) -0.006(4) -0.011(3) 0.017(5)
C92 0.129(6) 0.075(4) 0.086(4) 0.012(4) -0.015(4) 0.018(4)
C93 0.2336(19) 0.1182(8) 0.071(4) 0.027(3) -0.035(4) -0.1036(6)
C94 0.3036(19) 0.1140(8) 0.071(4) 0.015(3) -0.044(4) -0.0852(6)
C95 0.049(3) 0.071(3) 0.053(3) 0.008(2) 0.010(2) -0.012(2)
C96 0.056(3) 0.088(4) 0.035(2) 0.012(2) 0.008(2) 0.008(3)
C97 0.039(2) 0.078(3) 0.037(2) 0.004(2) 0.0028(19) 0.011(2)
C98 0.0962(12) 0.0989(12) 0.0958(12) 0.0022(10) 0.0070(10) 0.0004(10)
C99 0.1066(9) 0.1062(10) 0.1065(9) 0.0004(8) 0.0096(8) -0.0001(8)
C100 0.0996(5) 0.0982(5) 0.0975(4) 0.0013(4) 0.0075(4) 0.0012(4)
C101 0.0989(5) 0.0975(5) 0.0968(4) 0.0010(4) 0.0079(5) 0.0012(5)
C102 0.0996(5) 0.0982(5) 0.0975(4) 0.0013(4) 0.0075(4) 0.0012(4)
C103 0.0996(5) 0.0982(5) 0.0975(4) 0.0013(4) 0.0075(4) 0.0012(4)
C104 0.1066(9) 0.1062(10) 0.1065(9) 0.0004(8) 0.0096(8) -0.0001(8)
C105 0.1066(9) 0.1062(10) 0.1065(9) 0.0004(8) 0.0096(8) -0.0001(8)
C109 0.0962(12) 0.0989(12) 0.0958(12) 0.0022(10) 0.0070(10) 0.0004(10)
C110 0.058(3) 0.076(4) 0.128(5) -0.016(4) 0.040(3) -0.012(3)
C111 0.0996(5) 0.0982(5) 0.0975(4) 0.0013(4) 0.0075(4) 0.0012(4)
C112 0.1344(13) 0.1370(13) 0.1359(13) -0.0006(10) 0.0056(10) 0.0005(10)
C113 0.1066(9) 0.1062(10) 0.1065(9) 0.0004(8) 0.0096(8) -0.0001(8)
C114 0.0996(5) 0.0982(5) 0.0975(4) 0.0013(4) 0.0075(4) 0.0012(4)
C115 0.0996(5) 0.0982(5) 0.0975(4) 0.0013(4) 0.0075(4) 0.0012(4)
C116 0.1066(9) 0.1062(10) 0.1065(9) 0.0004(8) 0.0096(8) -0.0001(8)
C117 0.1066(9) 0.1062(10) 0.1065(9) 0.0004(8) 0.0096(8) -0.0001(8)
C118 0.171(7) 0.104(5) 0.114(5) -0.045(4) 0.061(5) -0.045(5)
C119 0.056(3) 0.126(5) 0.082(4) -0.052(3) 0.000(3) 0.000(3)
C120 0.115(6) 0.117(6) 0.117(6) -0.020(5) 0.023(5) 0.001(5)
C121 0.065(4) 0.187(8) 0.076(4) -0.046(4) 0.009(3) 0.017(5)
C122 0.097(4) 0.067(3) 0.062(3) -0.017(3) 0.025(3) -0.022(3)
C123 0.092(5) 0.103(5) 0.079(4) -0.011(4) -0.006(4) 0.024(4)
C124 0.1284(5) 0.0713(4) 0.0885(5) 0.0073(4) 0.0394(5) 0.0212(4)
C1A 0.1592(19) 0.0878(10) 0.128(3) -0.0060(8) 0.0198(11) 0.0541(7)
C126 0.1279(5) 0.0713(4) 0.0886(5) 0.0061(4) 0.0404(5) 0.0217(5)
C127 0.162(6) 0.0906(7) 0.152(2) 0.0391(7) 0.018(5) 0.036(4)
C128 0.083(2) 0.232(8) 0.1057(7) -0.030(2) 0.0082(7) -0.022(4)
C129 0.116(3) 0.222(8) 0.1120(8) -0.029(2) -0.0068(7) -0.020(4)

loop_
_atom_type_symbol
_atom_type_description
_atom_type_scat_dispersion_real
_atom_type_scat_dispersion_imag
_atom_type_scat_source
C C 0.0181 0.0091 'International Tables Vol C Tables 4.2.6.8 and 6.1.1.4'
H H 0.0000 0.0000 'International Tables Vol C Tables 4.2.6.8 and 6.1.1.4'
F F 0.0727 0.0534 'International Tables Vol C Tables 4.2.6.8 and 6.1.1.4'
N N 0.0311 0.0180 'International Tables Vol C Tables 4.2.6.8 and 6.1.1.4'
O O 0.0492 0.0322 'International Tables Vol C Tables 4.2.6.8 and 6.1.1.4'
P P 0.2955 0.4335 'International Tables Vol C Tables 4.2.6.8 and 6.1.1.4'
Pt Pt -4.5932 6.9264 'International Tables Vol C Tables 4.2.6.8 and 6.1.1.4'

loop_
_geom_angle_atom_site_label_1
_geom_angle_atom_site_label_2
_geom_angle_atom_site_label_3
_geom_angle
_geom_angle_site_symmetry_1
_geom_angle_site_symmetry_3
_geom_angle_publ_flag
P1 Pt1 P2 173.60(5) . . ?
N1 Pt1 P1 95.75(10) . . ?
N1 Pt1 P2 90.17(10) . . ?
C47 Pt1 P1 86.47(13) . . ?
C47 Pt1 P2 87.66(13) . . ?
C47 Pt1 N1 177.56(16) . . ?
P3 Pt2 P4 174.03(5) . . ?
N2 Pt2 P3 92.57(11) . . ?
N2 Pt2 P4 92.48(11) . . ?
C50 Pt2 P3 87.95(12) . . ?
C50 Pt2 P4 87.16(12) . . ?
C50 Pt2 N2 177.19(17) . . ?
P5 Pt3 P6 177.56(7) . . ?
N3 Pt3 P5 92.68(19) . . ?
N3 Pt3 P6 89.68(19) . . ?
C44 Pt3 P5 88.09(16) . . ?
C44 Pt3 P6 89.53(16) . . ?
C44 Pt3 N3 177.6(2) . . ?
P8 Pt4 P7 172.34(4) . . ?
N4 Pt4 P7 91.48(9) . . ?
N4 Pt4 P8 95.42(10) . . ?
C41 Pt4 P7 86.43(12) . . ?
C41 Pt4 P8 86.66(12) . . ?
C41 Pt4 N4 177.91(15) . . ?
C71 P1 Pt1 115.6(2) . . ?
C71 P1 C73 102.2(3) . . ?
C71 P1 C75 97.8(3) . . ?
C73 P1 Pt1 112.87(18) . . ?
C75 P1 Pt1 117.3(2) . . ?
C75 P1 C73 109.2(3) . . ?
C65 P2 Pt1 112.00(19) . . ?
C67 P2 Pt1 114.87(19) . . ?
C67 P2 C65 104.4(3) . . ?
C69 P2 Pt1 114.36(19) . . ?
C69 P2 C65 104.6(3) . . ?
C69 P2 C67 105.6(3) . . ?
C89 P3 Pt2 113.9(2) . . ?
C89 P3 C91 103.5(3) . . ?
C91 P3 Pt2 110.9(2) . . ?
C93 P3 Pt2 115.6(3) . . ?
C93 P3 C89 107.3(3) . . ?
C93 P3 C91 104.4(4) . . ?
C83 P4 Pt2 114.56(14) . . ?
C85 P4 Pt2 114.8(2) . . ?
C85 P4 C83 104.8(3) . . ?
C87 P4 Pt2 113.86(17) . . ?
C87 P4 C83 103.9(3) . . ?
C87 P4 C85 103.6(3) . . ?
C77 P5 Pt3 112.2(2) . . ?
C77 P5 C81 105.6(4) . . ?
C79 P5 Pt3 116.7(3) . . ?
C79 P5 C77 106.7(4) . . ?
C79 P5 C81 106.1(4) . . ?
C81 P5 Pt3 108.8(2) . . ?
C124 P6 Pt3 109.6(3) . . ?
C126 P6 Pt3 110.4(3) . . ?
C126 P6 C124 102.0(3) . . ?
C128 P6 Pt3 117.5(3) . . ?
C128 P6 C124 106.7(5) . . ?
C128 P6 C126 109.5(5) . . ?
C53 P7 Pt4 115.15(16) . . ?
C53 P7 C55 104.6(2) . . ?
C55 P7 Pt4 115.27(14) . . ?
C57 P7 Pt4 110.97(16) . . ?
C57 P7 C53 104.7(2) . . ?
C57 P7 C55 105.1(2) . . ?
C59 P8 Pt4 111.46(16) . . ?
C61 P8 Pt4 115.07(16) . . ?
C61 P8 C59 105.0(2) . . ?
C63 P8 Pt4 114.10(18) . . ?
C63 P8 C59 104.0(2) . . ?
C63 P8 C61 106.3(2) . . ?
F1 P9 F5 90.8(3) . . ?
F2 P9 F1 173.3(3) . . ?
F2 P9 F3 87.3(3) . . ?
F2 P9 F4 91.9(4) . . ?
F2 P9 F5 94.8(3) . . ?
F2 P9 F6 96.9(3) . . ?
F3 P9 F1 86.9(3) . . ?
F3 P9 F5 176.0(3) . . ?
F4 P9 F1 84.5(3) . . ?
F4 P9 F3 87.2(3) . . ?
F4 P9 F5 89.3(3) . . ?
F6 P9 F1 86.3(3) . . ?
F6 P9 F3 89.3(3) . . ?
F6 P9 F4 170.4(4) . . ?
F6 P9 F5 93.8(3) . . ?
F7 P10 F10 89.49(19) . . ?
F7 P10 F12 90.58(18) . . ?
F8 P10 F7 90.1(3) . . ?
F8 P10 F10 89.9(2) . . ?
F8 P10 F11 89.8(2) . . ?
F8 P10 F12 88.2(2) . . ?
F9 P10 F7 90.1(3) . . ?
F9 P10 F8 179.7(3) . . ?
F9 P10 F10 89.8(2) . . ?
F9 P10 F11 90.0(2) . . ?
F9 P10 F12 92.1(2) . . ?
F11 P10 F7 179.2(2) . . ?
F11 P10 F10 89.73(19) . . ?
F11 P10 F12 90.19(18) . . ?
F12 P10 F10 178.1(2) . . ?
F13 P11 F15 89.3(2) . . ?
F13 P11 F16 177.7(2) . . ?
F14 P11 F13 91.2(3) . . ?
F14 P11 F15 90.7(3) . . ?
F14 P11 F16 91.1(3) . . ?
F14 P11 F17 91.5(3) . . ?
F14 P11 F18 179.4(3) . . ?
F16 P11 F15 90.2(2) . . ?
F17 P11 F13 90.4(2) . . ?
F17 P11 F15 177.8(2) . . ?
F17 P11 F16 89.9(2) . . ?
F18 P11 F13 89.4(2) . . ?
F18 P11 F15 89.2(2) . . ?
F18 P11 F16 88.3(2) . . ?
F18 P11 F17 88.6(2) . . ?
F19 P12 F20 88.4(4) . . ?
F19 P12 F22 89.6(4) . . ?
F19 P12 F24 173.5(4) . . ?
F21 P12 F19 91.0(4) . . ?
F21 P12 F20 91.4(4) . . ?
F21 P12 F22 176.3(4) . . ?
F21 P12 F23 93.2(4) . . ?
F21 P12 F24 87.1(3) . . ?
F22 P12 F20 84.9(4) . . ?
F22 P12 F24 92.0(3) . . ?
F23 P12 F19 94.4(4) . . ?
F23 P12 F20 174.6(4) . . ?
F23 P12 F22 90.5(3) . . ?
F23 P12 F24 91.9(3) . . ?
F24 P12 F20 85.5(3) . . ?
C13 O1 C95 119.7(4) . . ?
C96 O3 C97 117.5(4) . . ?
C33 O4 C106 115.7(4) . . ?
O4 C106 H10A 110.6 . . ?
O4 C106 H10B 110.6 . . ?
O4 C106 H10C 111.8 . . ?
O4 C106 H10D 111.8 . . ?
O4 C106 C107 105.9(4) . . ?
O4 C106 C108 99.9(4) . . ?
H10A C106 H10B 108.7 . . ?
H10C C106 H10D 109.5 . . ?
C107 C106 H10A 110.6 . . ?
C107 C106 H10B 110.6 . . ?
C108 C106 H10C 111.8 . . ?
C108 C106 H10D 111.8 . . ?
O7 C107 C106 140.0(7) . . ?
O7 C107 O8 106.0(7) . . ?
O8 C107 C106 112.5(4) . . ?
O6 C108 C106 136.8(7) . . ?
O6 C108 O8 103.2(6) . . ?
O8 C108 C106 111.9(5) . . ?
C110 O8 C107 138.4(4) . . ?
C110 O8 C108 134.3(4) . . ?
C17 N1 Pt1 119.1(3) . . ?
C17 N1 C18 120.1(4) . . ?
C18 N1 Pt1 120.7(3) . . ?
C39 N2 Pt2 120.4(3) . . ?
C40 N2 Pt2 120.1(3) . . ?
C40 N2 C39 119.5(4) . . ?
C21 N3 Pt3 122.1(5) . . ?
C21 N3 C25 118.9(6) . . ?
C25 N3 Pt3 118.8(4) . . ?
C1 N4 Pt4 118.2(3) . . ?
C5 N4 Pt4 122.2(3) . . ?
C5 N4 C1 118.7(4) . . ?
O5 N5 C99 114.0(7) . . ?
O5 N5 C100 117.0(7) . . ?
C100 N5 C99 124.8(7) . . ?
C112 N6 O9 100.4(5) . . ?
C113 N6 O9 114.9(6) . . ?
C113 N6 C112 138.6(7) . . ?
N4 C1 H1 119.4 . . ?
C2 C1 N4 121.1(4) . . ?
C2 C1 H1 119.4 . . ?
C1 C2 H2 119.9 . . ?
C1 C2 C3 120.2(5) . . ?
C3 C2 H2 119.9 . . ?
C2 C3 H3 120.4 . . ?
C2 C3 C4 119.3(4) . . ?
C4 C3 H3 120.4 . . ?
C5 C4 C3 116.8(4) . . ?
C5 C4 C6 122.4(4) . . ?
C6 C4 C3 120.8(4) . . ?
N4 C5 C4 123.6(4) . . ?
N4 C5 H5 118.2 . . ?
C4 C5 H5 118.2 . . ?
C7 C6 C4 176.3(5) . . ?
C6 C7 C8 177.0(5) . . ?
C9 C8 C7 120.4(4) . . ?
C13 C8 C7 120.0(4) . . ?
C13 C8 C9 119.6(4) . . ?
C8 C9 H9 119.9 . . ?
C10 C9 C8 120.2(5) . . ?
C10 C9 H9 119.9 . . ?
C9 C10 H10 119.3 . . ?
C9 C10 C11 121.4(4) . . ?
C11 C10 H10 119.3 . . ?
C10 C11 H11 120.4 . . ?
C10 C11 C12 119.2(4) . . ?
C12 C11 H11 120.4 . . ?
C11 C12 C14 119.2(4) . . ?
C13 C12 C11 118.9(4) . . ?
C13 C12 C14 121.9(4) . . ?
O1 C13 C8 117.9(4) . . ?
O1 C13 C12 121.1(4) . . ?
C8 C13 C12 120.8(4) . . ?
C15 C14 C12 178.3(5) . . ?
C14 C15 C16 176.0(5) . . ?
C17 C16 C15 117.7(4) . . ?
C17 C16 C20 118.8(4) . . ?
C20 C16 C15 123.5(4) . . ?
N1 C17 C16 121.3(4) . . ?
N1 C17 H17 119.3 . . ?
C16 C17 H17 119.3 . . ?
N1 C18 H18 119.5 . . ?
N1 C18 C19 120.9(5) . . ?
C19 C18 H18 119.5 . . ?
C18 C19 H19 119.7 . . ?
C18 C19 C20 120.6(5) . . ?
C20 C19 H19 119.7 . . ?
C16 C20 H20 120.9 . . ?
C19 C20 C16 118.2(4) . . ?
C19 C20 H20 120.9 . . ?
N3 C21 H21 119.4 . . ?
N3 C21 C22 121.1(7) . . ?
C22 C21 H21 119.4 . . ?
C21 C22 H22 119.6 . . ?
C21 C22 C23 120.9(7) . . ?
C23 C22 H22 119.6 . . ?
C22 C23 H23 121.5 . . ?
C24 C23 C22 117.0(6) . . ?
C24 C23 H23 121.5 . . ?
C23 C24 C26 120.6(6) . . ?
C25 C24 C23 120.5(6) . . ?
C25 C24 C26 118.8(6) . . ?
N3 C25 C24 121.6(6) . . ?
N3 C25 H25 119.2 . . ?
C24 C25 H25 119.2 . . ?
C27 C26 C24 179.0(7) . . ?
C26 C27 C28 176.5(6) . . ?
C27 C28 C29 120.5(5) . . ?
C27 C28 C33 122.6(5) . . ?
C33 C28 C29 116.9(5) . . ?
C28 C29 H29 120.2 . . ?
C30 C29 C28 119.6(5) . . ?
C30 C29 H29 120.2 . . ?
C29 C30 H30 118.7 . . ?
C31 C30 C29 122.6(5) . . ?
C31 C30 H30 118.7 . . ?
C30 C31 H31 120.1 . . ?
C30 C31 C32 119.9(6) . . ?
C32 C31 H31 120.1 . . ?
C31 C32 C34 120.8(5) . . ?
C33 C32 C31 118.4(5) . . ?
C33 C32 C34 120.8(5) . . ?
O4 C33 C28 117.6(5) . . ?
C32 C33 O4 119.8(5) . . ?
C32 C33 C28 122.5(5) . . ?
C35 C34 C32 175.8(7) . . ?
C34 C35 C36 174.6(7) . . ?
C37 C36 C35 121.9(5) . . ?
C37 C36 C40 117.4(5) . . ?
C40 C36 C35 120.6(5) . . ?
C36 C37 H37 120.4 . . ?
C38 C37 C36 119.3(5) . . ?
C38 C37 H37 120.4 . . ?
C37 C38 H38 120.2 . . ?
C37 C38 C39 119.6(6) . . ?
C39 C38 H38 120.2 . . ?
N2 C39 C38 122.2(5) . . ?
N2 C39 H39 118.9 . . ?
C38 C39 H39 118.9 . . ?
N2 C40 C36 121.9(5) . . ?
N2 C40 H40 119.0 . . ?
C36 C40 H40 119.0 . . ?
C42 C41 Pt4 121.4(3) . . ?
C46 C41 Pt4 121.4(3) . . ?
C46 C41 C42 117.2(4) . . ?
C41 C42 H42 119.2 . . ?
C43 C42 C41 121.5(4) . . ?
C43 C42 H42 119.2 . . ?
C42 C43 H43 119.0 . . ?
C42 C43 C44 121.9(4) . . ?
C44 C43 H43 119.0 . . ?
C43 C44 Pt3 122.9(4) . . ?
C45 C44 Pt3 121.2(3) . . ?
C45 C44 C43 115.9(4) . . ?
C44 C45 H45 118.7 . . ?
C46 C45 C44 122.5(4) . . ?
C46 C45 H45 118.7 . . ?
C41 C46 C45 121.0(4) . . ?
C41 C46 H46 119.5 . . ?
C45 C46 H46 119.5 . . ?
C48 C47 Pt1 122.7(3) . . ?
C48 C47 C52 116.2(4) . . ?
C52 C47 Pt1 121.2(3) . . ?
C47 C48 H48 119.0 . . ?
C49 C48 C47 122.0(4) . . ?
C49 C48 H48 119.0 . . ?
C48 C49 H49 119.5 . . ?
C48 C49 C50 121.0(4) . . ?
C50 C49 H49 119.5 . . ?
C49 C50 Pt2 119.1(3) . . ?
C51 C50 Pt2 123.5(3) . . ?
C51 C50 C49 117.3(4) . . ?
C50 C51 H51 118.9 . . ?
C52 C51 C50 122.3(4) . . ?
C52 C51 H51 118.9 . . ?
C47 C52 H52 119.4 . . ?
C51 C52 C47 121.2(4) . . ?
C51 C52 H52 119.4 . . ?
P7 C53 H53A 108.9 . . ?
P7 C53 H53B 108.9 . . ?
H53A C53 H53B 107.7 . . ?
C54 C53 P7 113.5(4) . . ?
C54 C53 H53A 108.9 . . ?
C54 C53 H53B 108.9 . . ?
C53 C54 H54A 109.5 . . ?
C53 C54 H54B 109.5 . . ?
C53 C54 H54C 109.5 . . ?
H54A C54 H54B 109.5 . . ?
H54A C54 H54C 109.5 . . ?
H54B C54 H54C 109.5 . . ?
P7 C55 H55A 108.1 . . ?
P7 C55 H55B 108.1 . . ?
H55A C55 H55B 107.3 . . ?
C56 C55 P7 116.8(3) . . ?
C56 C55 H55A 108.1 . . ?
C56 C55 H55B 108.1 . . ?
C55 C56 H56A 109.5 . . ?
C55 C56 H56B 109.5 . . ?
C55 C56 H56C 109.5 . . ?
H56A C56 H56B 109.5 . . ?
H56A C56 H56C 109.5 . . ?
H56B C56 H56C 109.5 . . ?
P7 C57 H57A 109.3 . . ?
P7 C57 H57B 109.3 . . ?
H57A C57 H57B 107.9 . . ?
C58 C57 P7 111.7(3) . . ?
C58 C57 H57A 109.3 . . ?
C58 C57 H57B 109.3 . . ?
C57 C58 H58A 109.5 . . ?
C57 C58 H58B 109.5 . . ?
C57 C58 H58C 109.5 . . ?
H58A C58 H58B 109.5 . . ?
H58A C58 H58C 109.5 . . ?
H58B C58 H58C 109.5 . . ?
P8 C59 H59A 109.1 . . ?
P8 C59 H59B 109.1 . . ?
H59A C59 H59B 107.9 . . ?
C60 C59 P8 112.3(4) . . ?
C60 C59 H59A 109.1 . . ?
C60 C59 H59B 109.1 . . ?
C59 C60 H60A 109.5 . . ?
C59 C60 H60B 109.5 . . ?
C59 C60 H60C 109.5 . . ?
H60A C60 H60B 109.5 . . ?
H60A C60 H60C 109.5 . . ?
H60B C60 H60C 109.5 . . ?
P8 C61 H61A 108.6 . . ?
P8 C61 H61B 108.6 . . ?
H61A C61 H61B 107.6 . . ?
C62 C61 P8 114.6(3) . . ?
C62 C61 H61A 108.6 . . ?
C62 C61 H61B 108.6 . . ?
C61 C62 H62A 109.5 . . ?
C61 C62 H62B 109.5 . . ?
C61 C62 H62C 109.5 . . ?
H62A C62 H62B 109.5 . . ?
H62A C62 H62C 109.5 . . ?
H62B C62 H62C 109.5 . . ?
P8 C63 H63A 109.1 . . ?
P8 C63 H63B 109.1 . . ?
H63A C63 H63B 107.8 . . ?
C64 C63 P8 112.5(4) . . ?
C64 C63 H63A 109.1 . . ?
C64 C63 H63B 109.1 . . ?
C63 C64 H64A 109.5 . . ?
C63 C64 H64B 109.5 . . ?
C63 C64 H64C 109.5 . . ?
H64A C64 H64B 109.5 . . ?
H64A C64 H64C 109.5 . . ?
H64B C64 H64C 109.5 . . ?
P2 C65 H65A 108.7 . . ?
P2 C65 H65B 108.7 . . ?
H65A C65 H65B 107.6 . . ?
C66 C65 P2 114.0(4) . . ?
C66 C65 H65A 108.7 . . ?
C66 C65 H65B 108.7 . . ?
C65 C66 H66A 109.5 . . ?
C65 C66 H66B 109.5 . . ?
C65 C66 H66C 109.5 . . ?
H66A C66 H66B 109.5 . . ?
H66A C66 H66C 109.5 . . ?
H66B C66 H66C 109.5 . . ?
P2 C67 H67A 108.3 . . ?
P2 C67 H67B 108.3 . . ?
H67A C67 H67B 107.4 . . ?
C68 C67 P2 115.7(4) . . ?
C68 C67 H67A 108.3 . . ?
C68 C67 H67B 108.3 . . ?
C67 C68 H68A 109.5 . . ?
C67 C68 H68B 109.5 . . ?
C67 C68 H68C 109.5 . . ?
H68A C68 H68B 109.5 . . ?
H68A C68 H68C 109.5 . . ?
H68B C68 H68C 109.5 . . ?
P2 C69 H69A 109.1 . . ?
P2 C69 H69B 109.1 . . ?
H69A C69 H69B 107.9 . . ?
C70 C69 P2 112.4(4) . . ?
C70 C69 H69A 109.1 . . ?
C70 C69 H69B 109.1 . . ?
C69 C70 H70A 109.5 . . ?
C69 C70 H70B 109.5 . . ?
C69 C70 H70C 109.5 . . ?
H70A C70 H70B 109.5 . . ?
H70A C70 H70C 109.5 . . ?
H70B C70 H70C 109.5 . . ?
P1 C71 H71A 108.5 . . ?
P1 C71 H71B 108.5 . . ?
H71A C71 H71B 107.5 . . ?
C72 C71 P1 115.3(5) . . ?
C72 C71 H71A 108.5 . . ?
C72 C71 H71B 108.5 . . ?
C71 C72 H72A 109.5 . . ?
C71 C72 H72B 109.5 . . ?
C71 C72 H72C 109.5 . . ?
H72A C72 H72B 109.5 . . ?
H72A C72 H72C 109.5 . . ?
H72B C72 H72C 109.5 . . ?
P1 C73 H73A 108.6 . . ?
P1 C73 H73B 108.6 . . ?
H73A C73 H73B 107.6 . . ?
C74 C73 P1 114.7(4) . . ?
C74 C73 H73A 108.6 . . ?
C74 C73 H73B 108.6 . . ?
C73 C74 H74A 109.5 . . ?
C73 C74 H74B 109.5 . . ?
C73 C74 H74C 109.5 . . ?
H74A C74 H74B 109.5 . . ?
H74A C74 H74C 109.5 . . ?
H74B C74 H74C 109.5 . . ?
P1 C75 H75A 109.6 . . ?
P1 C75 H75B 109.6 . . ?
H75A C75 H75B 108.1 . . ?
C76 C75 P1 110.4(5) . . ?
C76 C75 H75A 109.6 . . ?
C76 C75 H75B 109.6 . . ?
C75 C76 H76A 109.5 . . ?
C75 C76 H76B 109.5 . . ?
C75 C76 H76C 109.5 . . ?
H76A C76 H76B 109.5 . . ?
H76A C76 H76C 109.5 . . ?
H76B C76 H76C 109.5 . . ?
P5 C77 H77A 108.9 . . ?
P5 C77 H77B 108.9 . . ?
H77A C77 H77B 107.7 . . ?
C78 C77 P5 113.6(5) . . ?
C78 C77 H77A 108.9 . . ?
C78 C77 H77B 108.9 . . ?
C77 C78 H78A 109.5 . . ?
C77 C78 H78B 109.5 . . ?
C77 C78 H78C 109.5 . . ?
H78A C78 H78B 109.5 . . ?
H78A C78 H78C 109.5 . . ?
H78B C78 H78C 109.5 . . ?
P5 C79 H79A 109.0 . . ?
P5 C79 H79B 109.0 . . ?
H79A C79 H79B 107.8 . . ?
C80 C79 P5 112.9(7) . . ?
C80 C79 H79A 109.0 . . ?
C80 C79 H79B 109.0 . . ?
C79 C80 H80A 109.5 . . ?
C79 C80 H80B 109.5 . . ?
C79 C80 H80C 109.5 . . ?
H80A C80 H80B 109.5 . . ?
H80A C80 H80C 109.5 . . ?
H80B C80 H80C 109.5 . . ?
P5 C81 H81A 110.1 . . ?
P5 C81 H81B 110.1 . . ?
H81A C81 H81B 108.4 . . ?
C82 C81 P5 108.2(5) . . ?
C82 C81 H81A 110.1 . . ?
C82 C81 H81B 110.1 . . ?
C81 C82 H82A 109.5 . . ?
C81 C82 H82B 109.5 . . ?
C81 C82 H82C 109.5 . . ?
H82A C82 H82B 109.5 . . ?
H82A C82 H82C 109.5 . . ?
H82B C82 H82C 109.5 . . ?
P4 C83 H83A 108.1 . . ?
P4 C83 H83B 108.1 . . ?
H83A C83 H83B 107.3 . . ?
C84 C83 P4 116.7(3) . . ?
C84 C83 H83A 108.1 . . ?
C84 C83 H83B 108.1 . . ?
C83 C84 H84A 109.5 . . ?
C83 C84 H84B 109.5 . . ?
C83 C84 H84C 109.5 . . ?
H84A C84 H84B 109.5 . . ?
H84A C84 H84C 109.5 . . ?
H84B C84 H84C 109.5 . . ?
P4 C85 H85A 108.9 . . ?
P4 C85 H85B 108.9 . . ?
H85A C85 H85B 107.7 . . ?
C86 C85 P4 113.4(5) . . ?
C86 C85 H85A 108.9 . . ?
C86 C85 H85B 108.9 . . ?
C85 C86 H86A 109.5 . . ?
C85 C86 H86B 109.5 . . ?
C85 C86 H86C 109.5 . . ?
H86A C86 H86B 109.5 . . ?
H86A C86 H86C 109.5 . . ?
H86B C86 H86C 109.5 . . ?
P4 C87 H87A 108.8 . . ?
P4 C87 H87B 108.8 . . ?
H87A C87 H87B 107.7 . . ?
C88 C87 P4 113.7(4) . . ?
C88 C87 H87A 108.8 . . ?
C88 C87 H87B 108.8 . . ?
C87 C88 H88A 109.5 . . ?
C87 C88 H88B 109.5 . . ?
C87 C88 H88C 109.5 . . ?
H88A C88 H88B 109.5 . . ?
H88A C88 H88C 109.5 . . ?
H88B C88 H88C 109.5 . . ?
P3 C89 H89A 108.2 . . ?
P3 C89 H89B 108.2 . . ?
H89A C89 H89B 107.4 . . ?
C90 C89 P3 116.4(5) . . ?
C90 C89 H89A 108.2 . . ?
C90 C89 H89B 108.2 . . ?
C89 C90 H90A 109.5 . . ?
C89 C90 H90B 109.5 . . ?
C89 C90 H90C 109.5 . . ?
H90A C90 H90B 109.5 . . ?
H90A C90 H90C 109.5 . . ?
H90B C90 H90C 109.5 . . ?
P3 C91 H91A 109.1 . . ?
P3 C91 H91B 109.1 . . ?
H91A C91 H91B 107.8 . . ?
C92 C91 P3 112.5(5) . . ?
C92 C91 H91A 109.1 . . ?
C92 C91 H91B 109.1 . . ?
C91 C92 H92A 109.5 . . ?
C91 C92 H92B 109.5 . . ?
C91 C92 H92C 109.5 . . ?
H92A C92 H92B 109.5 . . ?
H92A C92 H92C 109.5 . . ?
H92B C92 H92C 109.5 . . ?
P3 C93 H93A 109.8 . . ?
P3 C93 H93B 109.8 . . ?
H93A C93 H93B 108.2 . . ?
C94 C93 P3 109.4(8) . . ?
C94 C93 H93A 109.8 . . ?
C94 C93 H93B 109.8 . . ?
C93 C94 H94A 109.5 . . ?
C93 C94 H94B 109.5 . . ?
C93 C94 H94C 109.5 . . ?
H94A C94 H94B 109.5 . . ?
H94A C94 H94C 109.5 . . ?
H94B C94 H94C 109.5 . . ?
O1 C95 H95A 109.0 . . ?
O1 C95 H95B 109.0 . . ?
O1 C95 C96 113.0(4) . . ?
H95A C95 H95B 107.8 . . ?
C96 C95 H95A 109.0 . . ?
C96 C95 H95B 109.0 . . ?
O2 C96 O3 124.7(5) . . ?
O2 C96 C95 125.4(5) . . ?
O3 C96 C95 109.9(4) . . ?
O3 C97 H97 110.5 . . ?
O3 C97 C98 112.5(5) . . ?
O3 C97 C101 104.4(5) . . ?
C98 C97 H97 110.5 . . ?
C101 C97 H97 110.5 . . ?
C101 C97 C98 108.3(5) . . ?
C97 C98 H98A 109.0 . . ?
C97 C98 H98B 109.0 . . ?
C97 C98 C99 112.8(6) . . ?
H98A C98 H98B 107.8 . . ?
C99 C98 H98A 109.0 . . ?
C99 C98 H98B 109.0 . . ?
N5 C99 C98 107.5(7) . . ?
N5 C99 C105 107.5(7) . . ?
C98 C99 C105 110.8(7) . . ?
C104 C99 N5 110.3(7) . . ?
C104 C99 C98 111.8(7) . . ?
C104 C99 C105 108.9(7) . . ?
N5 C100 C101 109.9(7) . . ?
N5 C100 C102 109.8(7) . . ?
N5 C100 C103 108.3(7) . . ?
C101 C100 C102 112.4(7) . . ?
C101 C100 C103 108.7(7) . . ?
C103 C100 C102 107.7(7) . . ?
C97 C101 C100 112.1(6) . . ?
C97 C101 H10E 109.2 . . ?
C97 C101 H10F 109.2 . . ?
C100 C101 H10E 109.2 . . ?
C100 C101 H10F 109.2 . . ?
H10E C101 H10F 107.9 . . ?
C100 C102 H10G 109.5 . . ?
C100 C102 H10H 109.5 . . ?
C100 C102 H10I 109.5 . . ?
H10G C102 H10H 109.5 . . ?
H10G C102 H10I 109.5 . . ?
H10H C102 H10I 109.5 . . ?
C100 C103 H10J 109.5 . . ?
C100 C103 H10K 109.5 . . ?
C100 C103 H10L 109.5 . . ?
H10J C103 H10K 109.5 . . ?
H10J C103 H10L 109.5 . . ?
H10K C103 H10L 109.5 . . ?
C99 C104 H10M 109.5 . . ?
C99 C104 H10N 109.5 . . ?
C99 C104 H10O 109.5 . . ?
H10M C104 H10N 109.5 . . ?
H10M C104 H10O 109.5 . . ?
H10N C104 H10O 109.5 . . ?
C99 C105 H10P 109.5 . . ?
C99 C105 H10Q 109.5 . . ?
C99 C105 H10R 109.5 . . ?
H10P C105 H10Q 109.5 . . ?
H10P C105 H10R 109.5 . . ?
H10Q C105 H10R 109.5 . . ?
H10S C109 H10T 107.2 . . ?
C110 C109 H10S 107.9 . . ?
C110 C109 H10T 107.9 . . ?
C110 C109 C113 117.7(4) . . ?
C113 C109 H10S 107.9 . . ?
C113 C109 H10T 107.9 . . ?
O8 C110 C109 108.0(4) . . ?
O8 C110 C111 125.2(4) . . ?
C109 C110 C111 122.8(4) . . ?
C110 C111 H11A 110.7 . . ?
C110 C111 H11B 110.7 . . ?
C110 C111 C112 105.3(4) . . ?
H11A C111 H11B 108.8 . . ?
C112 C111 H11A 110.7 . . ?
C112 C111 H11B 110.7 . . ?
N6 C112 C111 116.7(5) . . ?
N6 C112 C114 121.8(5) . . ?
N6 C112 C115 107.7(5) . . ?
C111 C112 C115 117.1(5) . . ?
C114 C112 C111 88.4(4) . . ?
C114 C112 C115 104.1(5) . . ?
N6 C113 C109 108.5(6) . . ?
N6 C113 C116 112.6(7) . . ?
N6 C113 C117 117.2(8) . . ?
C116 C113 C109 108.9(6) . . ?
C117 C113 C109 107.6(6) . . ?
C117 C113 C116 101.7(7) . . ?
C112 C114 H11C 109.5 . . ?
C112 C114 H11D 109.5 . . ?
C112 C114 H11E 109.5 . . ?
H11C C114 H11D 109.5 . . ?
H11C C114 H11E 109.5 . . ?
H11D C114 H11E 109.5 . . ?
C112 C115 H11F 109.5 . . ?
C112 C115 H11G 109.5 . . ?
C112 C115 H11H 109.5 . . ?
H11F C115 H11G 109.5 . . ?
H11F C115 H11H 109.5 . . ?
H11G C115 H11H 109.5 . . ?
C113 C116 H11I 109.5 . . ?
C113 C116 H11J 109.5 . . ?
C113 C116 H11K 109.5 . . ?
H11I C116 H11J 109.5 . . ?
H11I C116 H11K 109.5 . . ?
H11J C116 H11K 109.5 . . ?
C113 C117 H11L 109.5 . . ?
C113 C117 H11M 109.5 . . ?
C113 C117 H11N 109.5 . . ?
H11L C117 H11M 109.5 . . ?
H11L C117 H11N 109.5 . . ?
H11M C117 H11N 109.5 . . ?
H11O C118 H11P 109.5 . . ?
H11O C118 H11Q 109.5 . . ?
H11P C118 H11Q 109.5 . . ?
C119 C118 H11O 109.5 . . ?
C119 C118 H11P 109.5 . . ?
C119 C118 H11Q 109.5 . . ?
O10 C119 C118 125.7(8) . . ?
O10 C119 C120 118.5(8) . . ?
C118 C119 C120 115.6(7) . . ?
C119 C120 H12M 109.5 . . ?
C119 C120 H12N 109.5 . . ?
C119 C120 H12O 109.5 . . ?
H12M C120 H12N 109.5 . . ?
H12M C120 H12O 109.5 . . ?
H12N C120 H12O 109.5 . . ?
H12P C121 H12Q 109.5 . . ?
H12P C121 H12R 109.5 . . ?
H12Q C121 H12R 109.5 . . ?
C122 C121 H12P 109.5 . . ?
C122 C121 H12Q 109.5 . . ?
C122 C121 H12R 109.5 . . ?
O11 C122 C121 123.6(7) . . ?
O11 C122 C123 118.5(7) . . ?
C121 C122 C123 117.7(6) . . ?
C122 C123 H12S 109.5 . . ?
C122 C123 H12T 109.5 . . ?
C122 C123 H12U 109.5 . . ?
H12S C123 H12T 109.5 . . ?
H12S C123 H12U 109.5 . . ?
H12T C123 H12U 109.5 . . ?
P6 C124 H12A 109.1 . . ?
P6 C124 H12B 109.1 . . ?
H12A C124 H12B 107.9 . . ?
C1A C124 P6 112.3(6) . . ?
C1A C124 H12A 109.1 . . ?
C1A C124 H12B 109.1 . . ?
C124 C1A H1AA 109.5 . . ?
C124 C1A H1AB 109.5 . . ?
C124 C1A H1AC 109.5 . . ?
H1AA C1A H1AB 109.5 . . ?
H1AA C1A H1AC 109.5 . . ?
H1AB C1A H1AC 109.5 . . ?
P6 C126 H12C 110.2 . . ?
P6 C126 H12D 110.2 . . ?
H12C C126 H12D 108.5 . . ?
C127 C126 P6 107.5(6) . . ?
C127 C126 H12C 110.2 . . ?
C127 C126 H12D 110.2 . . ?
C126 C127 H12E 109.5 . . ?
C126 C127 H12F 109.5 . . ?
C126 C127 H12G 109.5 . . ?
H12E C127 H12F 109.5 . . ?
H12E C127 H12G 109.5 . . ?
H12F C127 H12G 109.5 . . ?
P6 C128 H12H 108.3 . . ?
P6 C128 H12I 108.3 . . ?
H12H C128 H12I 107.4 . . ?
C129 C128 P6 115.8(7) . . ?
C129 C128 H12H 108.3 . . ?
C129 C128 H12I 108.3 . . ?
C128 C129 H12J 109.5 . . ?
C128 C129 H12K 109.5 . . ?
C128 C129 H12L 109.5 . . ?
H12J C129 H12K 109.5 . . ?
H12J C129 H12L 109.5 . . ?
H12K C129 H12L 109.5 . . ?

loop_
_geom_bond_atom_site_label_1
_geom_bond_atom_site_label_2
_geom_bond_distance
_geom_bond_site_symmetry_2
_geom_bond_publ_flag
Pt1 P1 2.3079(13) . ?
Pt1 P2 2.3123(12) . ?
Pt1 N1 2.139(4) . ?
Pt1 C47 2.029(4) . ?
Pt2 P3 2.3084(13) . ?
Pt2 P4 2.3245(12) . ?
Pt2 N2 2.142(4) . ?
Pt2 C50 2.037(4) . ?
Pt3 P5 2.274(2) . ?
Pt3 P6 2.298(2) . ?
Pt3 N3 2.122(6) . ?
Pt3 C44 2.017(5) . ?
Pt4 P7 2.3134(10) . ?
Pt4 P8 2.3066(11) . ?
Pt4 N4 2.137(3) . ?
Pt4 C41 2.036(4) . ?
P1 C71 1.792(7) . ?
P1 C73 1.849(6) . ?
P1 C75 1.822(6) . ?
P2 C65 1.827(6) . ?
P2 C67 1.821(5) . ?
P2 C69 1.803(6) . ?
P3 C89 1.815(6) . ?
P3 C91 1.890(9) . ?
P3 C93 1.795(9) . ?
P4 C83 1.815(5) . ?
P4 C85 1.811(6) . ?
P4 C87 1.811(5) . ?
P5 C77 1.797(6) . ?
P5 C79 1.767(10) . ?
P5 C81 1.846(7) . ?
P6 C124 1.872(7) . ?
P6 C126 1.820(7) . ?
P6 C128 1.686(9) . ?
P7 C53 1.823(5) . ?
P7 C55 1.824(4) . ?
P7 C57 1.806(5) . ?
P8 C59 1.821(5) . ?
P8 C61 1.809(5) . ?
P8 C63 1.799(5) . ?
P9 F1 1.609(6) . ?
P9 F2 1.523(5) . ?
P9 F3 1.587(6) . ?
P9 F4 1.570(6) . ?
P9 F5 1.637(7) . ?
P9 F6 1.524(6) . ?
P10 F7 1.595(4) . ?
P10 F8 1.584(4) . ?
P10 F9 1.560(4) . ?
P10 F10 1.599(4) . ?
P10 F11 1.593(3) . ?
P10 F12 1.597(3) . ?
P11 F13 1.580(4) . ?
P11 F14 1.556(5) . ?
P11 F15 1.596(4) . ?
P11 F16 1.593(4) . ?
P11 F17 1.564(4) . ?
P11 F18 1.560(4) . ?
P12 F19 1.548(6) . ?
P12 F20 1.640(6) . ?
P12 F21 1.513(6) . ?
P12 F22 1.559(6) . ?
P12 F23 1.532(5) . ?
P12 F24 1.590(5) . ?
O1 C13 1.383(5) . ?
O1 C95 1.393(6) . ?
O2 C96 1.185(7) . ?
O3 C96 1.332(6) . ?
O3 C97 1.454(6) . ?
O4 C106 1.392(6) . ?
O4 C33 1.385(6) . ?
C106 H10A 0.9700 . ?
C106 H10B 0.9700 . ?
C106 H10C 0.9700 . ?
C106 H10D 0.9700 . ?
C106 C107 1.506(5) . ?
C106 C108 1.512(6) . ?
C107 O7 1.065(11) . ?
C107 O8 1.382(5) . ?
C108 O6 1.136(12) . ?
C108 O8 1.384(5) . ?
O8 C110 1.365(6) . ?
O5 N5 1.316(9) . ?
O9 N6 1.544(9) . ?
O10 C119 1.163(9) . ?
O11 C122 1.191(8) . ?
N1 C17 1.342(6) . ?
N1 C18 1.345(6) . ?
N2 C39 1.345(7) . ?
N2 C40 1.322(6) . ?
N3 C21 1.355(9) . ?
N3 C25 1.363(8) . ?
N4 C1 1.369(6) . ?
N4 C5 1.331(6) . ?
N5 C99 1.518(11) . ?
N5 C100 1.442(11) . ?
N6 C112 1.371(9) . ?
N6 C113 1.275(9) . ?
C1 H1 0.9300 . ?
C1 C2 1.369(7) . ?
C2 H2 0.9300 . ?
C2 C3 1.371(7) . ?
C3 H3 0.9300 . ?
C3 C4 1.421(7) . ?
C4 C5 1.385(6) . ?
C4 C6 1.410(7) . ?
C5 H5 0.9300 . ?
C6 C7 1.208(7) . ?
C7 C8 1.440(7) . ?
C8 C9 1.399(6) . ?
C8 C13 1.385(7) . ?
C9 H9 0.9300 . ?
C9 C10 1.362(7) . ?
C10 H10 0.9300 . ?
C10 C11 1.390(7) . ?
C11 H11 0.9300 . ?
C11 C12 1.414(6) . ?
C12 C13 1.397(7) . ?
C12 C14 1.441(7) . ?
C14 C15 1.199(7) . ?
C15 C16 1.428(7) . ?
C16 C17 1.384(6) . ?
C16 C20 1.404(7) . ?
C17 H17 0.9300 . ?
C18 H18 0.9300 . ?
C18 C19 1.369(7) . ?
C19 H19 0.9300 . ?
C19 C20 1.375(7) . ?
C20 H20 0.9300 . ?
C21 H21 0.9300 . ?
C21 C22 1.372(10) . ?
C22 H22 0.9300 . ?
C22 C23 1.400(11) . ?
C23 H23 0.9300 . ?
C23 C24 1.389(10) . ?
C24 C25 1.372(8) . ?
C24 C26 1.462(10) . ?
C25 H25 0.9300 . ?
C26 C27 1.182(9) . ?
C27 C28 1.380(8) . ?
C28 C29 1.424(7) . ?
C28 C33 1.417(8) . ?
C29 H29 0.9300 . ?
C29 C30 1.371(9) . ?
C30 H30 0.9300 . ?
C30 C31 1.366(9) . ?
C31 H31 0.9300 . ?
C31 C32 1.404(8) . ?
C32 C33 1.381(9) . ?
C32 C34 1.437(9) . ?
C34 C35 1.170(9) . ?
C35 C36 1.425(9) . ?
C36 C37 1.408(9) . ?
C36 C40 1.412(7) . ?
C37 H37 0.9300 . ?
C37 C38 1.366(9) . ?
C38 H38 0.9300 . ?
C38 C39 1.368(8) . ?
C39 H39 0.9300 . ?
C40 H40 0.9300 . ?
C41 C42 1.400(6) . ?
C41 C46 1.386(6) . ?
C42 H42 0.9300 . ?
C42 C43 1.376(6) . ?
C43 H43 0.9300 . ?
C43 C44 1.404(7) . ?
C44 C45 1.394(6) . ?
C45 H45 0.9300 . ?
C45 C46 1.388(6) . ?
C46 H46 0.9300 . ?
C47 C48 1.407(6) . ?
C47 C52 1.411(6) . ?
C48 H48 0.9300 . ?
C48 C49 1.376(6) . ?
C49 H49 0.9300 . ?
C49 C50 1.400(6) . ?
C50 C51 1.383(6) . ?
C51 H51 0.9300 . ?
C51 C52 1.375(6) . ?
C52 H52 0.9300 . ?
C53 H53A 0.9700 . ?
C53 H53B 0.9700 . ?
C53 C54 1.497(8) . ?
C54 H54A 0.9600 . ?
C54 H54B 0.9600 . ?
C54 H54C 0.9600 . ?
C55 H55A 0.9700 . ?
C55 H55B 0.9700 . ?
C55 C56 1.503(6) . ?
C56 H56A 0.9600 . ?
C56 H56B 0.9600 . ?
C56 H56C 0.9600 . ?
C57 H57A 0.9700 . ?
C57 H57B 0.9700 . ?
C57 C58 1.545(7) . ?
C58 H58A 0.9600 . ?
C58 H58B 0.9600 . ?
C58 H58C 0.9600 . ?
C59 H59A 0.9700 . ?
C59 H59B 0.9700 . ?
C59 C60 1.528(8) . ?
C60 H60A 0.9600 . ?
C60 H60B 0.9600 . ?
C60 H60C 0.9600 . ?
C61 H61A 0.9700 . ?
C61 H61B 0.9700 . ?
C61 C62 1.538(7) . ?
C62 H62A 0.9600 . ?
C62 H62B 0.9600 . ?
C62 H62C 0.9600 . ?
C63 H63A 0.9700 . ?
C63 H63B 0.9700 . ?
C63 C64 1.550(8) . ?
C64 H64A 0.9600 . ?
C64 H64B 0.9600 . ?
C64 H64C 0.9600 . ?
C65 H65A 0.9700 . ?
C65 H65B 0.9700 . ?
C65 C66 1.514(9) . ?
C66 H66A 0.9600 . ?
C66 H66B 0.9600 . ?
C66 H66C 0.9600 . ?
C67 H67A 0.9700 . ?
C67 H67B 0.9700 . ?
C67 C68 1.522(8) . ?
C68 H68A 0.9600 . ?
C68 H68B 0.9600 . ?
C68 H68C 0.9600 . ?
C69 H69A 0.9700 . ?
C69 H69B 0.9700 . ?
C69 C70 1.516(9) . ?
C70 H70A 0.9600 . ?
C70 H70B 0.9600 . ?
C70 H70C 0.9600 . ?
C71 H71A 0.9700 . ?
C71 H71B 0.9700 . ?
C71 C72 1.548(9) . ?
C72 H72A 0.9600 . ?
C72 H72B 0.9600 . ?
C72 H72C 0.9600 . ?
C73 H73A 0.9700 . ?
C73 H73B 0.9700 . ?
C73 C74 1.499(8) . ?
C74 H74A 0.9600 . ?
C74 H74B 0.9600 . ?
C74 H74C 0.9600 . ?
C75 H75A 0.9700 . ?
C75 H75B 0.9700 . ?
C75 C76 1.434(10) . ?
C76 H76A 0.9600 . ?
C76 H76B 0.9600 . ?
C76 H76C 0.9600 . ?
C77 H77A 0.9700 . ?
C77 H77B 0.9700 . ?
C77 C78 1.522(7) . ?
C78 H78A 0.9600 . ?
C78 H78B 0.9600 . ?
C78 H78C 0.9600 . ?
C79 H79A 0.9700 . ?
C79 H79B 0.9700 . ?
C79 C80 1.539(12) . ?
C80 H80A 0.9600 . ?
C80 H80B 0.9600 . ?
C80 H80C 0.9600 . ?
C81 H81A 0.9700 . ?
C81 H81B 0.9700 . ?
C81 C82 1.530(7) . ?
C82 H82A 0.9600 . ?
C82 H82B 0.9600 . ?
C82 H82C 0.9600 . ?
C83 H83A 0.9700 . ?
C83 H83B 0.9700 . ?
C83 C84 1.516(6) . ?
C84 H84A 0.9600 . ?
C84 H84B 0.9600 . ?
C84 H84C 0.9600 . ?
C85 H85A 0.9700 . ?
C85 H85B 0.9700 . ?
C85 C86 1.499(10) . ?
C86 H86A 0.9600 . ?
C86 H86B 0.9600 . ?
C86 H86C 0.9600 . ?
C87 H87A 0.9700 . ?
C87 H87B 0.9700 . ?
C87 C88 1.505(8) . ?
C88 H88A 0.9600 . ?
C88 H88B 0.9600 . ?
C88 H88C 0.9600 . ?
C89 H89A 0.9700 . ?
C89 H89B 0.9700 . ?
C89 C90 1.462(9) . ?
C90 H90A 0.9600 . ?
C90 H90B 0.9600 . ?
C90 H90C 0.9600 . ?
C91 H91A 0.9700 . ?
C91 H91B 0.9700 . ?
C91 C92 1.542(12) . ?
C92 H92A 0.9600 . ?
C92 H92B 0.9600 . ?
C92 H92C 0.9600 . ?
C93 H93A 0.9700 . ?
C93 H93B 0.9700 . ?
C93 C94 1.506(14) . ?
C94 H94A 0.9600 . ?
C94 H94B 0.9600 . ?
C94 H94C 0.9600 . ?
C95 H95A 0.9700 . ?
C95 H95B 0.9700 . ?
C95 C96 1.525(8) . ?
C97 H97 0.9800 . ?
C97 C98 1.515(10) . ?
C97 C101 1.504(9) . ?
C98 H98A 0.9700 . ?
C98 H98B 0.9700 . ?
C98 C99 1.542(12) . ?
C99 C104 1.511(12) . ?
C99 C105 1.547(12) . ?
C100 C101 1.510(11) . ?
C100 C102 1.561(11) . ?
C100 C103 1.538(12) . ?
C101 H10E 0.9700 . ?
C101 H10F 0.9700 . ?
C102 H10G 0.9600 . ?
C102 H10H 0.9600 . ?
C102 H10I 0.9600 . ?
C103 H10J 0.9600 . ?
C103 H10K 0.9600 . ?
C103 H10L 0.9600 . ?
C104 H10M 0.9600 . ?
C104 H10N 0.9600 . ?
C104 H10O 0.9600 . ?
C105 H10P 0.9600 . ?
C105 H10Q 0.9600 . ?
C105 H10R 0.9600 . ?
C109 H10S 0.9700 . ?
C109 H10T 0.9700 . ?
C109 C110 1.506(5) . ?
C109 C113 1.520(6) . ?
C110 C111 1.508(6) . ?
C111 H11A 0.9700 . ?
C111 H11B 0.9700 . ?
C111 C112 1.540(6) . ?
C112 C114 1.512(5) . ?
C112 C115 1.547(9) . ?
C113 C116 1.482(12) . ?
C113 C117 1.408(12) . ?
C114 H11C 0.9600 . ?
C114 H11D 0.9600 . ?
C114 H11E 0.9600 . ?
C115 H11F 0.9600 . ?
C115 H11G 0.9600 . ?
C115 H11H 0.9600 . ?
C116 H11I 0.9600 . ?
C116 H11J 0.9600 . ?
C116 H11K 0.9600 . ?
C117 H11L 0.9600 . ?
C117 H11M 0.9600 . ?
C117 H11N 0.9600 . ?
C118 H11O 0.9600 . ?
C118 H11P 0.9600 . ?
C118 H11Q 0.9600 . ?
C118 C119 1.443(11) . ?
C119 C120 1.468(11) . ?
C120 H12M 0.9600 . ?
C120 H12N 0.9600 . ?
C120 H12O 0.9600 . ?
C121 H12P 0.9600 . ?
C121 H12Q 0.9600 . ?
C121 H12R 0.9600 . ?
C121 C122 1.469(10) . ?
C122 C123 1.513(10) . ?
C123 H12S 0.9600 . ?
C123 H12T 0.9600 . ?
C123 H12U 0.9600 . ?
C124 H12A 0.9700 . ?
C124 H12B 0.9700 . ?
C124 C1A 1.475(11) . ?
C1A H1AA 0.9600 . ?
C1A H1AB 0.9600 . ?
C1A H1AC 0.9600 . ?
C126 H12C 0.9700 . ?
C126 H12D 0.9700 . ?
C126 C127 1.522(11) . ?
C127 H12E 0.9600 . ?
C127 H12F 0.9600 . ?
C127 H12G 0.9600 . ?
C128 H12H 0.9700 . ?
C128 H12I 0.9700 . ?
C128 C129 1.516(13) . ?
C129 H12J 0.9600 . ?
C129 H12K 0.9600 . ?
C129 H12L 0.9600 . ?

loop_
_smtbx_masks_void_nr
_smtbx_masks_void_average_x
_smtbx_masks_void_average_y
_smtbx_masks_void_average_z
_smtbx_masks_void_volume
_smtbx_masks_void_count_electrons
_smtbx_masks_void_content
1 0.000 0.000 0.000 834.4 197.1 ?
2 0.000 0.500 0.500 834.4 197.1 ?
